data_7710932
loop_
_publ_author_name
'Zhu, Xiancui'
'He, Jinqiang'
'Yang, Yuanqing'
'Zhou, Shuangliu'
'Wei, Yun'
'Wang, Shaowu'

_publ_section_title
;
 Synthesis of rare-earth metal complexes with a morpholine-functionalized
 \b-diketiminato ligand and their catalytic activities towards C--O and
 C--N bond formation
;
_journal_name_full 'Dalton Transactions'
_journal_paper_doi 10.1039/D2DT02053J
_journal_year 2022
_chemical_formula_moiety 'C81 H120 Cl N9 O3 Si6 Yb3, C16 H32 Li O4'
_chemical_formula_sum 'C97 H152 Cl Li N9 O7 Si6 Yb3'
_chemical_formula_weight 2286.32
_space_group_crystal_system triclinic
_space_group_IT_number 2
_space_group_name_Hall '-P 1'
_space_group_name_H-M_alt 'P -1'
_atom_sites_solution_hydrogens geom
_audit_block_doi 10.5517/ccdc.csd.cc28p46b
_audit_creation_date 2020-01-06
_audit_creation_method
;
Olex2 1.2
(compiled 2018.05.29 svn.r3508 for OlexSys, GUI svn.r5506)
;
_audit_update_record
;
2021-08-26 deposited with the CCDC.	2022-07-28 downloaded from the CCDC.
;
_cell_angle_alpha 68.0020(10)
_cell_angle_beta 84.0650(10)
_cell_angle_gamma 61.6860(10)
_cell_formula_units_Z 2
_cell_length_a 19.7356(17)
_cell_length_b 20.0788(18)
_cell_length_c 21.4057(19)
_cell_measurement_reflns_used 9993
_cell_measurement_temperature 298.15
_cell_measurement_theta_max 24.131
_cell_measurement_theta_min 2.208
_cell_volume 6895.2(11)
_computing_cell_refinement 'SAINT v8.34A (Bruker, 2013)'
_computing_data_collection 'SAINT v8.34A (Bruker, 2013)'
_computing_data_reduction 'SAINT v8.34A (Bruker, 2013)'
_computing_molecular_graphics 'Olex2 (Dolomanov et al., 2009)'
_computing_publication_material 'Olex2 (Dolomanov et al., 2009)'
_computing_structure_refinement 'ShelXL (Sheldrick, 2015)'
_computing_structure_solution 'SHELXT 2014/4 (Sheldrick, 2014)'
_diffrn_ambient_temperature 298.15
_diffrn_measured_fraction_theta_full 0.998
_diffrn_measured_fraction_theta_max 0.988
_diffrn_measurement_device_type 'Bruker APEX-II CCD'
_diffrn_measurement_method '\f and \w scans'
_diffrn_radiation_type MoK\a
_diffrn_radiation_wavelength 0.71073
_diffrn_reflns_av_R_equivalents 0.0749
_diffrn_reflns_av_unetI/netI 0.1120
_diffrn_reflns_Laue_measured_fraction_full 0.998
_diffrn_reflns_Laue_measured_fraction_max 0.988
_diffrn_reflns_limit_h_max 25
_diffrn_reflns_limit_h_min -25
_diffrn_reflns_limit_k_max 26
_diffrn_reflns_limit_k_min -25
_diffrn_reflns_limit_l_max 27
_diffrn_reflns_limit_l_min -27
_diffrn_reflns_number 81666
_diffrn_reflns_point_group_measured_fraction_full 0.998
_diffrn_reflns_point_group_measured_fraction_max 0.988
_diffrn_reflns_theta_full 25.242
_diffrn_reflns_theta_max 27.437
_diffrn_reflns_theta_min 1.030
_diffrn_standards_number 0
_exptl_absorpt_coefficient_mu 2.131
_exptl_absorpt_correction_T_max 0.7456
_exptl_absorpt_correction_T_min 0.3071
_exptl_absorpt_correction_type multi-scan
_exptl_absorpt_process_details
'SADABS-2014/5 (Bruker,2014/5) was used for absorption correction. wR2(int) was 0.1174 before and 0.0567 after correction. The Ratio of minimum to maximum transmission is 0.4119. The \l/2 correction factor is 0.00150.'
_exptl_crystal_colour 'clear light yellow'
_exptl_crystal_colour_lustre clear
_exptl_crystal_colour_modifier light
_exptl_crystal_colour_primary yellow
_exptl_crystal_density_diffrn 1.101
_exptl_crystal_description block
_exptl_crystal_F_000 2334
_exptl_crystal_size_max 0.12
_exptl_crystal_size_mid 0.11
_exptl_crystal_size_min 0.1
_refine_diff_density_max 2.827
_refine_diff_density_min -0.980
_refine_diff_density_rms 0.119
_refine_ls_extinction_method none
_refine_ls_goodness_of_fit_ref 1.022
_refine_ls_hydrogen_treatment constr
_refine_ls_matrix_type full
_refine_ls_number_parameters 1111
_refine_ls_number_reflns 31109
_refine_ls_number_restraints 571
_refine_ls_restrained_S_all 1.033
_refine_ls_R_factor_all 0.1491
_refine_ls_R_factor_gt 0.0687
_refine_ls_shift/su_max 0.002
_refine_ls_shift/su_mean 0.000
_refine_ls_structure_factor_coef Fsqd
_refine_ls_weighting_details 'w=1/[\s^2^(Fo^2^)+(0.0889P)^2^+0.4285P] where P=(Fo^2^+2Fc^2^)/3'
_refine_ls_weighting_scheme calc
_refine_ls_wR_factor_gt 0.1591
_refine_ls_wR_factor_ref 0.1959
_reflns_Friedel_coverage 0.000
_reflns_number_gt 15121
_reflns_number_total 31109
_reflns_threshold_expression 'I > 2\s(I)'
_cod_data_source_file d2dt02053j2.cif
_cod_data_source_block 1g
_cod_database_code 7710932
_shelx_shelxl_version_number 2018/3
_shelx_space_group_comment
;
The symmetry employed for this shelxl refinement is uniquely defined
by the following loop, which should always be used as a source of
symmetry information in preference to the above space-group names.
They are only intended as comments.
;
_shelx_estimated_absorpt_t_max 0.815
_shelx_estimated_absorpt_t_min 0.784
_olex2_refinement_description
;
1. Fixed Uiso
 At 1.2 times of:
  All C(H) groups, All C(H,H) groups
 At 1.5 times of:
  All C(H,H,H) groups
2. Restrained distances
 O6-C90 = O6-C93 = O4-C82 = O4-C85 = O7-C94 = O7-C97 = O5-C89 = O5-C86
 1.43 with sigma of 0.01
 C95-C94 = C95-C96 = C97-C96 = C89-C88 = C87-C88 = C87-C86 = C91-C90 = C91-C92
 = C92-C93 = C83-C82 = C84-C83 = C84-C85
 1.54 with sigma of 0.01
 C42-C40 = C41-C40 = C38-C37 = C39-C37 = C18-C16 = C17-C16 = C21-C19 = C20-C19
 = C59-C58 = C60-C58 = C62-C61 = C63-C61
 1.54 with sigma of 0.01
 C93-C91 = C92-C90 = C82-C84 = C83-C85 = C94-C96 = C97-C95 = C88-C86 = C89-C87
 2.52 with sigma of 0.01
 O5-Li1 \\sim O6-Li1 \\sim O7-Li1 \\sim O4-Li1
 with sigma of 0.02
 O6-O4 \\sim O6-O7 \\sim O6-O5 \\sim O4-O7 \\sim O4-O5 \\sim O7-O5
 with sigma of 0.02
3. Uiso/Uaniso restraints and constraints
C54 \\sim C53 \\sim C58 \\sim C60 \\sim C59 \\sim C40 \\sim C41 \\sim C42 \\sim
C36 \\sim C17 \\sim C16 \\sim C11 \\sim C18 \\sim C12 \\sim C13 \\sim C3 \\sim
C4 \\sim C5 \\sim C6 \\sim C7: within 2A with sigma of 0.01 and sigma for
terminal atoms of 0.02
Li1 \\sim O4 \\sim C82 \\sim C85 \\sim C83 \\sim C84 \\sim O5 \\sim O6 \\sim O7
\\sim C86 \\sim C89 \\sim C90 \\sim C93 \\sim C94 \\sim C97 \\sim C87 \\sim C88
\\sim C91 \\sim C92 \\sim C95 \\sim C96: within 2A with sigma of 0.01 and sigma
for terminal atoms of 0.02
Uanis(C13) \\sim Ueq, Uanis(C12) \\sim Ueq, Uanis(C11) \\sim Ueq, Uanis(C16)
\\sim Ueq, Uanis(C17) \\sim Ueq, Uanis(C18) \\sim Ueq, Uanis(C36) \\sim Ueq,
Uanis(C35) \\sim Ueq, Uanis(C42) \\sim Ueq, Uanis(C40) \\sim Ueq, Uanis(C41)
\\sim Ueq, Uanis(C49) \\sim Ueq, Uanis(C48) \\sim Ueq, Uanis(C47) \\sim Ueq,
Uanis(C46) \\sim Ueq, Uanis(C45) \\sim Ueq: with sigma of 0.01 and sigma for
terminal atoms of 0.02
4. Rigid body (RIGU) restrains
 Li1, O4, C82, C85, C83, C84, O7, O5, O6, C94, C95, C97, C86, C89, C90, C93,
 C96, C87, C88, C91, C92
 with sigma for 1-2 distances of 0.001 and sigma for 1-3 distances of 0.002
5.a Ternary CH refined with riding coordinates:
 C16(H16), C19(H19), C37(H37), C40(H40), C58(H58), C61(H61)
5.b Secondary CH2 refined with riding coordinates:
 C82(H82A,H82B), C83(H83A,H83B), C84(H84A,H84B), C85(H85A,H85B), C86(H86A,
 H86B), C87(H87A,H87B), C88(H88A,H88B), C89(H89A,H89B), C90(H90A,H90B),
 C91(H91A,H91B), C92(H92A,H92B), C93(H93A,H93B), C94(H94A,H94B), C95(H95A,H95B),
  C96(H96A,H96B), C97(H97A,H97B)
5.c Aromatic/amide H refined with riding coordinates:
 C2(H2), C4(H4), C5(H5), C6(H6), C7(H7), C12(H12), C13(H13), C14(H14),
 C23(H23), C25(H25), C26(H26), C27(H27), C28(H28), C33(H33), C34(H34), C35(H35),
  C44(H44), C46(H46), C47(H47), C48(H48), C49(H49), C54(H54), C55(H55), C56(H56)
5.d Fitted hexagon refined as free rotating group:
 C10(C11,C12,C13,C14,C15), C31(C32,C33,C34,C35,C36), C52(C53,C54,C55,C56,C57)
5.e Idealised Me refined as rotating group:
 C17(H17A,H17B,H17C), C18(H18A,H18B,H18C), C20(H20A,H20B,H20C), C21(H21A,H21B,
 H21C), C38(H38A,H38B,H38C), C39(H39A,H39B,H39C), C41(H41A,H41B,H41C), C42(H42A,
 H42B,H42C), C59(H59A,H59B,H59C), C60(H60A,H60B,H60C), C62(H62A,H62B,H62C),
 C63(H63A,H63B,H63C), C64(H64A,H64B,H64C), C65(H65A,H65B,H65C), C66(H66A,H66B,
 H66C), C67(H67A,H67B,H67C), C68(H68A,H68B,H68C), C69(H69A,H69B,H69C), C70(H70A,
 H70B,H70C), C71(H71A,H71B,H71C), C72(H72A,H72B,H72C), C73(H73A,H73B,H73C),
 C74(H74A,H74B,H74C), C75(H75A,H75B,H75C), C76(H76A,H76B,H76C), C77(H77A,H77B,
 H77C), C78(H78A,H78B,H78C), C79(H79A,H79B,H79C), C80(H80A,H80B,H80C), C81(H81A,
 H81B,H81C)
;
_platon_squeeze_void_probe_radius 1.20
_olex2_submission_special_instructions 'No special instructions were received'

loop_
_space_group_symop_operation_xyz
'x, y, z'
'-x, -y, -z'

loop_
_atom_site_label
_atom_site_type_symbol
_atom_site_fract_x
_atom_site_fract_y
_atom_site_fract_z
_atom_site_U_iso_or_equiv
_atom_site_adp_type
_atom_site_occupancy
_atom_site_site_symmetry_order
_atom_site_calc_flag
_atom_site_refinement_flags_posn
_atom_site_refinement_flags_adp
_atom_site_refinement_flags_occupancy
_atom_site_disorder_assembly
_atom_site_disorder_group
Yb1 Yb 0.79058(2) 0.61506(2) 0.68314(2) 0.06155(13) Uani 1 1 d . . . . .
Yb2 Yb 0.55676(2) 0.68582(2) 0.68365(2) 0.05696(12) Uani 1 1 d . . . . .
Yb3 Yb 0.71261(2) 0.45986(2) 0.68065(2) 0.05399(12) Uani 1 1 d . . . . .
Cl1 Cl 0.67912(11) 0.62518(12) 0.59829(9) 0.0563(5) Uani 1 1 d . . . . .
Si1 Si 0.85538(16) 0.64990(18) 0.53159(14) 0.0845(8) Uani 1 1 d . . . . .
Si2 Si 0.82347(19) 0.77826(19) 0.58376(16) 0.0934(9) Uani 1 1 d . . . . .
Si3 Si 0.49413(17) 0.83425(16) 0.53307(14) 0.0803(8) Uani 1 1 d . . . . .
Si4 Si 0.38322(15) 0.77081(17) 0.58649(14) 0.0813(8) Uani 1 1 d . . . . .
Si5 Si 0.66057(15) 0.48177(17) 0.53009(13) 0.0720(7) Uani 1 1 d . . . . .
Si6 Si 0.81842(16) 0.34441(17) 0.58313(14) 0.0779(8) Uani 1 1 d . . . . .
O1 O 0.6715(3) 0.6724(3) 0.7112(3) 0.0633(14) Uani 1 1 d . . . . .
O2 O 0.6076(3) 0.5538(3) 0.7080(3) 0.0572(13) Uani 1 1 d . . . . .
O3 O 0.7903(3) 0.4957(3) 0.7110(3) 0.0594(14) Uani 1 1 d . . . . .
N1 N 0.7876(5) 0.6655(5) 0.7630(4) 0.076(2) Uani 1 1 d . . . . .
N2 N 0.5779(5) 0.7413(4) 0.7623(3) 0.073(2) Uani 1 1 d . . . . .
N3 N 0.4919(4) 0.6317(4) 0.7647(3) 0.0624(18) Uani 1 1 d . . . . .
N4 N 0.6194(4) 0.4301(4) 0.7568(3) 0.0587(17) Uani 1 1 d . . . . .
N5 N 0.8076(4) 0.3502(4) 0.7632(3) 0.0634(18) Uani 1 1 d . . . . .
N6 N 0.8925(4) 0.4771(4) 0.7615(4) 0.074(2) Uani 1 1 d . . . . .
N7 N 0.8263(4) 0.6875(4) 0.5959(3) 0.0677(19) Uani 1 1 d . . . . .
N8 N 0.4711(4) 0.7681(4) 0.5967(3) 0.0663(19) Uani 1 1 d . . . . .
N9 N 0.7356(4) 0.4223(4) 0.5939(3) 0.0635(18) Uani 1 1 d . . . . .
C1 C 0.7158(6) 0.7091(5) 0.7834(4) 0.069(2) Uani 1 1 d . . . . .
C2 C 0.7203(7) 0.7438(6) 0.8267(5) 0.092(3) Uani 1 1 d . . . . .
H2 H 0.679928 0.775425 0.846309 0.111 Uiso 1 1 calc R . . . .
C3 C 0.7996(9) 0.7207(8) 0.8348(6) 0.112(3) Uani 1 1 d . U . . .
C4 C 0.8452(9) 0.7333(8) 0.8763(7) 0.127(4) Uani 1 1 d . U . . .
H4 H 0.821452 0.764126 0.903013 0.152 Uiso 1 1 calc R . . . .
C5 C 0.9198(10) 0.6993(9) 0.8735(8) 0.140(4) Uani 1 1 d . U . . .
H5 H 0.949329 0.705243 0.900163 0.169 Uiso 1 1 calc R . . . .
C6 C 0.9580(9) 0.6544(9) 0.8326(7) 0.136(4) Uani 1 1 d . U . . .
H6 H 1.011030 0.634664 0.830319 0.164 Uiso 1 1 calc R . . . .
C7 C 0.9168(8) 0.6390(8) 0.7949(6) 0.123(4) Uani 1 1 d . U . . .
H7 H 0.942202 0.607267 0.769111 0.148 Uiso 1 1 calc R . . . .
C8 C 0.8392(7) 0.6714(6) 0.7970(5) 0.087(3) Uani 1 1 d . . . . .
C9 C 0.6518(6) 0.7096(5) 0.7558(4) 0.064(2) Uani 1 1 d . . . . .
C10 C 0.5461(4) 0.7811(4) 0.8102(3) 0.085(3) Uani 1 1 d . . . . .
C11 C 0.5164(5) 0.8651(4) 0.7867(3) 0.144(4) Uani 1 1 d G U . . .
C12 C 0.4853(5) 0.9059(3) 0.8311(5) 0.154(4) Uani 1 1 d G U . . .
H12 H 0.465406 0.962125 0.815399 0.185 Uiso 1 1 calc R . . . .
C13 C 0.4840(5) 0.8625(5) 0.8989(4) 0.150(4) Uani 1 1 d G U . . .
H13 H 0.463201 0.889787 0.928571 0.180 Uiso 1 1 calc R . . . .
C14 C 0.5137(5) 0.7785(5) 0.9223(3) 0.122(4) Uani 1 1 d G . . . .
H14 H 0.512863 0.749470 0.967704 0.146 Uiso 1 1 calc R . . . .
C15 C 0.5448(4) 0.7377(3) 0.8780(3) 0.081(3) Uani 1 1 d G . . . .
C16 C 0.5197(9) 0.9161(10) 0.7108(8) 0.169(5) Uani 1 1 d D U . . .
H16 H 0.547964 0.877094 0.688524 0.203 Uiso 1 1 calc R . . . .
C17 C 0.4371(10) 0.9669(11) 0.6780(9) 0.225(7) Uani 1 1 d D U . . .
H17A H 0.414148 0.932132 0.685165 0.338 Uiso 1 1 calc GR . . . .
H17B H 0.437149 0.993982 0.630365 0.338 Uiso 1 1 calc GR . . . .
H17C H 0.407734 1.006799 0.697917 0.338 Uiso 1 1 calc GR . . . .
C18 C 0.5637(11) 0.9642(11) 0.7036(10) 0.232(8) Uani 1 1 d D U . . .
H18A H 0.541458 0.998109 0.729745 0.348 Uiso 1 1 calc GR . . . .
H18B H 0.559974 0.997584 0.656874 0.348 Uiso 1 1 calc GR . . . .
H18C H 0.616992 0.926831 0.719683 0.348 Uiso 1 1 calc GR . . . .
C19 C 0.5748(5) 0.6469(6) 0.9060(5) 0.089(3) Uani 1 1 d D . . . .
H19 H 0.578285 0.630305 0.867657 0.107 Uiso 1 1 calc R . . . .
C20 C 0.5224(6) 0.6192(7) 0.9543(5) 0.103(3) Uani 1 1 d D . . . .
H20A H 0.520265 0.631906 0.993667 0.154 Uiso 1 1 calc GR . . . .
H20B H 0.542825 0.561472 0.967478 0.154 Uiso 1 1 calc GR . . . .
H20C H 0.471401 0.646870 0.931936 0.154 Uiso 1 1 calc GR . . . .
C21 C 0.6553(6) 0.6000(7) 0.9432(6) 0.130(5) Uani 1 1 d D . . . .
H21A H 0.692484 0.603133 0.911134 0.195 Uiso 1 1 calc GR . . . .
H21B H 0.667608 0.543997 0.967293 0.195 Uiso 1 1 calc GR . . . .
H21C H 0.656421 0.623333 0.974632 0.195 Uiso 1 1 calc GR . . . .
C22 C 0.5129(4) 0.5488(5) 0.7819(4) 0.059(2) Uani 1 1 d . . . . .
C23 C 0.4633(5) 0.5278(6) 0.8234(4) 0.074(3) Uani 1 1 d . . . . .
H23 H 0.465576 0.476783 0.840543 0.089 Uiso 1 1 calc R . . . .
C24 C 0.4083(5) 0.5969(7) 0.8357(4) 0.078(3) Uani 1 1 d . . . . .
C25 C 0.3434(6) 0.6158(8) 0.8747(5) 0.102(4) Uani 1 1 d . . . . .
H25 H 0.328680 0.576656 0.900358 0.122 Uiso 1 1 calc R . . . .
C26 C 0.3040(7) 0.6937(10) 0.8728(7) 0.112(4) Uani 1 1 d . . . . .
H26 H 0.261063 0.706616 0.897458 0.135 Uiso 1 1 calc R . . . .
C27 C 0.3227(7) 0.7539(9) 0.8376(7) 0.115(4) Uani 1 1 d . . . . .
H27 H 0.293626 0.805630 0.839089 0.139 Uiso 1 1 calc R . . . .
C28 C 0.3846(6) 0.7375(7) 0.7999(5) 0.094(3) Uani 1 1 d . . . . .
H28 H 0.397772 0.778354 0.775483 0.113 Uiso 1 1 calc R . . . .
C29 C 0.4274(5) 0.6613(7) 0.7980(5) 0.075(3) Uani 1 1 d . . . . .
C30 C 0.5805(5) 0.5054(5) 0.7513(4) 0.057(2) Uani 1 1 d . . . . .
C31 C 0.6018(4) 0.3691(3) 0.8040(3) 0.071(2) Uani 1 1 d . . . . .
C32 C 0.6260(3) 0.3367(4) 0.8724(3) 0.068(2) Uani 1 1 d G . . . .
C33 C 0.6055(4) 0.2799(4) 0.9179(2) 0.087(3) Uani 1 1 d G . . . .
H33 H 0.621724 0.258222 0.963708 0.105 Uiso 1 1 calc R . . . .
C34 C 0.5610(4) 0.2555(4) 0.8950(4) 0.102(4) Uani 1 1 d G . . . .
H34 H 0.547326 0.217543 0.925427 0.122 Uiso 1 1 calc R . . . .
C35 C 0.5368(4) 0.2879(5) 0.8266(4) 0.121(4) Uani 1 1 d G U . . .
H35 H 0.506979 0.271610 0.811231 0.145 Uiso 1 1 calc R . . . .
C36 C 0.5572(4) 0.3447(4) 0.7811(3) 0.117(3) Uani 1 1 d G U . . .
C37 C 0.6785(5) 0.3543(5) 0.8989(4) 0.079(3) Uani 1 1 d D . . . .
H37 H 0.700814 0.379618 0.860105 0.094 Uiso 1 1 calc R . . . .
C38 C 0.6368(6) 0.4149(6) 0.9339(5) 0.106(4) Uani 1 1 d D . . . .
H38A H 0.600592 0.466291 0.901546 0.159 Uiso 1 1 calc GR . . . .
H38B H 0.673743 0.422050 0.952793 0.159 Uiso 1 1 calc GR . . . .
H38C H 0.609619 0.394500 0.969323 0.159 Uiso 1 1 calc GR . . . .
C39 C 0.7465(6) 0.2792(6) 0.9487(5) 0.108(4) Uani 1 1 d D . . . .
H39A H 0.727541 0.259447 0.991076 0.162 Uiso 1 1 calc GR . . . .
H39B H 0.783764 0.294195 0.955616 0.162 Uiso 1 1 calc GR . . . .
H39C H 0.770322 0.237202 0.930260 0.162 Uiso 1 1 calc GR . . . .
C40 C 0.5405(9) 0.3694(9) 0.7007(8) 0.151(4) Uani 1 1 d D U . . .
H40 H 0.568611 0.399571 0.677177 0.181 Uiso 1 1 calc R . . . .
C41 C 0.4548(9) 0.4316(10) 0.6882(9) 0.224(7) Uani 1 1 d D U . . .
H41A H 0.425989 0.407426 0.718134 0.336 Uiso 1 1 calc GR . . . .
H41B H 0.436893 0.448108 0.642159 0.336 Uiso 1 1 calc GR . . . .
H41C H 0.447520 0.478276 0.696414 0.336 Uiso 1 1 calc GR . . . .
C42 C 0.5730(10) 0.2940(10) 0.6817(8) 0.200(6) Uani 1 1 d D U . . .
H42A H 0.607715 0.297587 0.647155 0.300 Uiso 1 1 calc GR . . . .
H42B H 0.531309 0.291426 0.665018 0.300 Uiso 1 1 calc GR . . . .
H42C H 0.600375 0.245797 0.720850 0.300 Uiso 1 1 calc GR . . . .
C43 C 0.8656(5) 0.3606(5) 0.7822(4) 0.063(2) Uani 1 1 d . . . . .
C44 C 0.9232(5) 0.2875(6) 0.8238(4) 0.078(3) Uani 1 1 d . . . . .
H44 H 0.968300 0.279206 0.842566 0.093 Uiso 1 1 calc R . . . .
C45 C 0.9014(6) 0.2283(6) 0.8325(5) 0.088(3) Uani 1 1 d . U . . .
C46 C 0.9346(7) 0.1433(7) 0.8697(6) 0.115(4) Uani 1 1 d . U . . .
H46 H 0.981998 0.114756 0.895197 0.138 Uiso 1 1 calc R . . . .
C47 C 0.8941(9) 0.1050(8) 0.8665(7) 0.126(4) Uani 1 1 d . U . . .
H47 H 0.915196 0.049107 0.890285 0.151 Uiso 1 1 calc R . . . .
C48 C 0.8237(8) 0.1453(7) 0.8297(6) 0.115(4) Uani 1 1 d . U . . .
H48 H 0.798021 0.116562 0.829927 0.138 Uiso 1 1 calc R . . . .
C49 C 0.7903(6) 0.2285(6) 0.7923(5) 0.091(3) Uani 1 1 d . U . . .
H49 H 0.742987 0.256006 0.766737 0.109 Uiso 1 1 calc R . . . .
C50 C 0.8291(5) 0.2681(5) 0.7943(4) 0.069(2) Uani 1 1 d . . . . .
C51 C 0.8527(5) 0.4435(5) 0.7545(4) 0.063(2) Uani 1 1 d . . . . .
C52 C 0.9617(3) 0.4288(4) 0.8077(3) 0.086(3) Uani 1 1 d . . . . .
C53 C 1.0324(4) 0.3880(5) 0.7848(3) 0.120(4) Uani 1 1 d G U . . .
C54 C 1.0995(3) 0.3432(5) 0.8284(5) 0.140(4) Uani 1 1 d G U . . .
H54 H 1.146825 0.315875 0.813078 0.168 Uiso 1 1 calc R . . . .
C55 C 1.0961(4) 0.3391(5) 0.8948(4) 0.154(6) Uani 1 1 d G . . . .
H55 H 1.141005 0.309054 0.923978 0.185 Uiso 1 1 calc R . . . .
C56 C 1.0254(5) 0.3799(5) 0.9177(3) 0.136(5) Uani 1 1 d G . . . .
H56 H 1.023046 0.377134 0.962192 0.163 Uiso 1 1 calc R . . . .
C57 C 0.9582(4) 0.4247(4) 0.8742(4) 0.089(3) Uani 1 1 d G . . . .
C58 C 1.0385(7) 0.3900(8) 0.7114(6) 0.133(4) Uani 1 1 d D U . . .
H58 H 0.985924 0.411018 0.692569 0.160 Uiso 1 1 calc R . . . .
C59 C 1.0875(8) 0.3069(8) 0.7053(8) 0.172(6) Uani 1 1 d D U . . .
H59A H 1.141212 0.289484 0.714091 0.258 Uiso 1 1 calc GR . . . .
H59B H 1.078217 0.311259 0.660473 0.258 Uiso 1 1 calc GR . . . .
H59C H 1.073797 0.267867 0.737609 0.258 Uiso 1 1 calc GR . . . .
C60 C 1.0655(9) 0.4523(9) 0.6702(7) 0.194(7) Uani 1 1 d D U . . .
H60A H 1.026992 0.505673 0.667713 0.290 Uiso 1 1 calc GR . . . .
H60B H 1.073276 0.451686 0.625349 0.290 Uiso 1 1 calc GR . . . .
H60C H 1.113174 0.438705 0.691586 0.290 Uiso 1 1 calc GR . . . .
C61 C 0.8837(7) 0.4675(7) 0.9023(5) 0.103(4) Uani 1 1 d D . . . .
H61 H 0.847798 0.513129 0.863808 0.124 Uiso 1 1 calc R . . . .
C62 C 0.8484(7) 0.4108(8) 0.9339(7) 0.135(5) Uani 1 1 d D . . . .
H62A H 0.830615 0.402133 0.899014 0.202 Uiso 1 1 calc GR . . . .
H62B H 0.805597 0.435023 0.957951 0.202 Uiso 1 1 calc GR . . . .
H62C H 0.886612 0.359574 0.964771 0.202 Uiso 1 1 calc GR . . . .
C63 C 0.8890(8) 0.5030(7) 0.9522(6) 0.134(5) Uani 1 1 d D . . . .
H63A H 0.915745 0.459614 0.994167 0.201 Uiso 1 1 calc GR . . . .
H63B H 0.837893 0.538302 0.959860 0.201 Uiso 1 1 calc GR . . . .
H63C H 0.916683 0.533571 0.933840 0.201 Uiso 1 1 calc GR . . . .
C64 C 0.8751(6) 0.5403(6) 0.5638(5) 0.092(3) Uani 1 1 d . . . . .
H64A H 0.904979 0.510974 0.606922 0.138 Uiso 1 1 calc GR . . . .
H64B H 0.903392 0.515753 0.532251 0.138 Uiso 1 1 calc GR . . . .
H64C H 0.827023 0.538569 0.568635 0.138 Uiso 1 1 calc GR . . . .
C65 C 0.9502(6) 0.6476(7) 0.5005(6) 0.121(4) Uani 1 1 d . . . . .
H65A H 0.947372 0.699472 0.491644 0.181 Uiso 1 1 calc GR . . . .
H65B H 0.959264 0.636384 0.459769 0.181 Uiso 1 1 calc GR . . . .
H65C H 0.991850 0.605822 0.534590 0.181 Uiso 1 1 calc GR . . . .
C66 C 0.7806(6) 0.7066(7) 0.4559(5) 0.103(3) Uani 1 1 d . . . . .
H66A H 0.730112 0.719507 0.471381 0.155 Uiso 1 1 calc GR . . . .
H66B H 0.791973 0.672976 0.430100 0.155 Uiso 1 1 calc GR . . . .
H66C H 0.781992 0.756086 0.427927 0.155 Uiso 1 1 calc GR . . . .
C67 C 0.9191(8) 0.7634(9) 0.6092(7) 0.152(5) Uani 1 1 d . . . . .
H67A H 0.950190 0.707576 0.638104 0.228 Uiso 1 1 calc GR . . . .
H67B H 0.911153 0.798234 0.633025 0.228 Uiso 1 1 calc GR . . . .
H67C H 0.944899 0.776654 0.569550 0.228 Uiso 1 1 calc GR . . . .
C68 C 0.7519(6) 0.8349(6) 0.6331(6) 0.109(4) Uani 1 1 d . . . . .
H68A H 0.702447 0.840207 0.624582 0.163 Uiso 1 1 calc GR . . . .
H68B H 0.747899 0.888018 0.619574 0.163 Uiso 1 1 calc GR . . . .
H68C H 0.768618 0.805573 0.680448 0.163 Uiso 1 1 calc GR . . . .
C69 C 0.7941(8) 0.8549(7) 0.4938(6) 0.135(5) Uani 1 1 d . . . . .
H69A H 0.826124 0.829958 0.463753 0.203 Uiso 1 1 calc GR . . . .
H69B H 0.800317 0.900788 0.490170 0.203 Uiso 1 1 calc GR . . . .
H69C H 0.741019 0.872788 0.481941 0.203 Uiso 1 1 calc GR . . . .
C70 C 0.5779(6) 0.8367(6) 0.5668(5) 0.095(3) Uani 1 1 d . . . . .
H70A H 0.576229 0.824608 0.614558 0.143 Uiso 1 1 calc GR . . . .
H70B H 0.573963 0.889862 0.544415 0.143 Uiso 1 1 calc GR . . . .
H70C H 0.625752 0.796833 0.558328 0.143 Uiso 1 1 calc GR . . . .
C71 C 0.4156(7) 0.9413(6) 0.5028(6) 0.120(4) Uani 1 1 d . . . . .
H71A H 0.374431 0.945841 0.478454 0.179 Uiso 1 1 calc GR . . . .
H71B H 0.435390 0.976363 0.473416 0.179 Uiso 1 1 calc GR . . . .
H71C H 0.396411 0.957048 0.540808 0.179 Uiso 1 1 calc GR . . . .
C72 C 0.5266(6) 0.8052(6) 0.4573(5) 0.103(3) Uani 1 1 d . . . . .
H72A H 0.566251 0.749413 0.471728 0.155 Uiso 1 1 calc GR . . . .
H72B H 0.546755 0.839662 0.427434 0.155 Uiso 1 1 calc GR . . . .
H72C H 0.483579 0.811704 0.434045 0.155 Uiso 1 1 calc GR . . . .
C73 C 0.3549(7) 0.7944(7) 0.4969(5) 0.121(4) Uani 1 1 d . . . . .
H73A H 0.355508 0.843980 0.467948 0.182 Uiso 1 1 calc GR . . . .
H73B H 0.303809 0.800863 0.493529 0.182 Uiso 1 1 calc GR . . . .
H73C H 0.390731 0.750608 0.483140 0.182 Uiso 1 1 calc GR . . . .
C74 C 0.3027(6) 0.8483(7) 0.6153(6) 0.122(4) Uani 1 1 d . . . . .
H74A H 0.318000 0.841502 0.659345 0.183 Uiso 1 1 calc GR . . . .
H74B H 0.257664 0.841183 0.617382 0.183 Uiso 1 1 calc GR . . . .
H74C H 0.291253 0.901997 0.583959 0.183 Uiso 1 1 calc GR . . . .
C75 C 0.3833(5) 0.6713(6) 0.6336(5) 0.091(3) Uani 1 1 d . . . . .
H75A H 0.427021 0.628835 0.623404 0.137 Uiso 1 1 calc GR . . . .
H75B H 0.336569 0.674498 0.620186 0.137 Uiso 1 1 calc GR . . . .
H75C H 0.386333 0.659521 0.681307 0.137 Uiso 1 1 calc GR . . . .
C76 C 0.6787(6) 0.5563(6) 0.4564(5) 0.097(3) Uani 1 1 d . . . . .
H76A H 0.700192 0.581719 0.472359 0.146 Uiso 1 1 calc GR . . . .
H76B H 0.630927 0.597196 0.429304 0.146 Uiso 1 1 calc GR . . . .
H76C H 0.714387 0.528450 0.429577 0.146 Uiso 1 1 calc GR . . . .
C77 C 0.5691(5) 0.5447(5) 0.5627(5) 0.079(3) Uani 1 1 d . . . . .
H77A H 0.561479 0.510533 0.605073 0.119 Uiso 1 1 calc GR . . . .
H77B H 0.525882 0.568196 0.530507 0.119 Uiso 1 1 calc GR . . . .
H77C H 0.573652 0.587411 0.568939 0.119 Uiso 1 1 calc GR . . . .
C78 C 0.6354(6) 0.4187(7) 0.4996(5) 0.104(4) Uani 1 1 d . . . . .
H78A H 0.679196 0.386144 0.480989 0.157 Uiso 1 1 calc GR . . . .
H78B H 0.592651 0.454164 0.465347 0.157 Uiso 1 1 calc GR . . . .
H78C H 0.621419 0.383850 0.536825 0.157 Uiso 1 1 calc GR . . . .
C79 C 0.8108(6) 0.2480(6) 0.6111(6) 0.111(4) Uani 1 1 d . . . . .
H79A H 0.779891 0.245197 0.648751 0.166 Uiso 1 1 calc GR . . . .
H79B H 0.861549 0.201946 0.624509 0.166 Uiso 1 1 calc GR . . . .
H79C H 0.787168 0.247444 0.574447 0.166 Uiso 1 1 calc GR . . . .
C80 C 0.8437(7) 0.3678(7) 0.4913(5) 0.120(4) Uani 1 1 d . . . . .
H80A H 0.799303 0.386116 0.462322 0.179 Uiso 1 1 calc GR . . . .
H80B H 0.885405 0.319407 0.487055 0.179 Uiso 1 1 calc GR . . . .
H80C H 0.858970 0.409614 0.478307 0.179 Uiso 1 1 calc GR . . . .
C81 C 0.9055(5) 0.3202(6) 0.6312(5) 0.099(3) Uani 1 1 d . . . . .
H81A H 0.908807 0.369219 0.621469 0.149 Uiso 1 1 calc GR . . . .
H81B H 0.950822 0.282123 0.618098 0.149 Uiso 1 1 calc GR . . . .
H81C H 0.901978 0.296661 0.678739 0.149 Uiso 1 1 calc GR . . . .
O4 O -0.0949(6) 0.9516(7) 0.7314(6) 0.220(3) Uani 1 1 d D U . . .
O5 O 0.0742(6) 0.8111(7) 0.7417(6) 0.218(4) Uani 1 1 d D U . . .
O6 O 0.0513(7) 0.9824(7) 0.7284(7) 0.223(3) Uani 1 1 d D U . . .
O7 O 0.0175(8) 0.8696(8) 0.8646(6) 0.259(4) Uani 1 1 d D U . . .
C82 C -0.1399(9) 1.0356(8) 0.6958(11) 0.243(5) Uani 1 1 d D U . . .
H82A H -0.122349 1.052349 0.651310 0.292 Uiso 1 1 calc R . . . .
H82B H -0.137258 1.066553 0.720224 0.292 Uiso 1 1 calc R . . . .
C83 C -0.2235(8) 1.0487(8) 0.6900(12) 0.259(5) Uani 1 1 d D U . . .
H83A H -0.255306 1.076106 0.719277 0.311 Uiso 1 1 calc R . . . .
H83B H -0.246761 1.081295 0.643771 0.311 Uiso 1 1 calc R . . . .
C84 C -0.2158(9) 0.9621(10) 0.7121(12) 0.257(5) Uani 1 1 d D U . . .
H84A H -0.240502 0.949695 0.753339 0.309 Uiso 1 1 calc R . . . .
H84B H -0.239194 0.957956 0.677022 0.309 Uiso 1 1 calc R . . . .
C85 C -0.1276(9) 0.9037(8) 0.7239(12) 0.244(5) Uani 1 1 d D U . . .
H85A H -0.115100 0.855366 0.764472 0.293 Uiso 1 1 calc R . . . .
H85B H -0.108759 0.887249 0.685669 0.293 Uiso 1 1 calc R . . . .
C86 C 0.0534(9) 0.8110(12) 0.6801(8) 0.246(5) Uani 1 1 d D U . . .
H86A H 0.037624 0.863379 0.643349 0.295 Uiso 1 1 calc R . . . .
H86B H 0.012809 0.795642 0.684729 0.295 Uiso 1 1 calc R . . . .
C87 C 0.1320(11) 0.7444(13) 0.6705(8) 0.267(6) Uani 1 1 d D U . . .
H87A H 0.124773 0.704852 0.660405 0.320 Uiso 1 1 calc R . . . .
H87B H 0.156256 0.768634 0.633740 0.320 Uiso 1 1 calc R . . . .
C88 C 0.1822(8) 0.7035(12) 0.7383(9) 0.268(6) Uani 1 1 d D U . . .
H88A H 0.224117 0.716981 0.732705 0.321 Uiso 1 1 calc R . . . .
H88B H 0.204021 0.644698 0.754264 0.321 Uiso 1 1 calc R . . . .
C89 C 0.1279(11) 0.7367(10) 0.7892(7) 0.252(6) Uani 1 1 d D U . . .
H89A H 0.104682 0.702519 0.814497 0.303 Uiso 1 1 calc R . . . .
H89B H 0.153774 0.744165 0.820175 0.303 Uiso 1 1 calc R . . . .
C90 C 0.1261(9) 0.9559(9) 0.7029(12) 0.248(5) Uani 1 1 d D U . . .
H90A H 0.124645 0.945492 0.662459 0.298 Uiso 1 1 calc R . . . .
H90B H 0.164155 0.906224 0.736582 0.298 Uiso 1 1 calc R . . . .
C91 C 0.1469(9) 1.0254(11) 0.6866(12) 0.259(6) Uani 1 1 d D U . . .
H91A H 0.159844 1.041644 0.640272 0.311 Uiso 1 1 calc R . . . .
H91B H 0.190513 1.008185 0.716655 0.311 Uiso 1 1 calc R . . . .
C92 C 0.0734(10) 1.0968(9) 0.6974(12) 0.258(5) Uani 1 1 d D U . . .
H92A H 0.085407 1.112437 0.730868 0.310 Uiso 1 1 calc R . . . .
H92B H 0.053151 1.143817 0.655352 0.310 Uiso 1 1 calc R . . . .
C93 C 0.0139(9) 1.0649(9) 0.7223(12) 0.244(5) Uani 1 1 d D U . . .
H93A H -0.002084 1.069034 0.765684 0.293 Uiso 1 1 calc R . . . .
H93B H -0.031455 1.096355 0.690087 0.293 Uiso 1 1 calc R . . . .
C94 C -0.0538(9) 0.8756(14) 0.8926(10) 0.266(6) Uani 1 1 d D U . . .
H94A H -0.073606 0.845654 0.880515 0.319 Uiso 1 1 calc R . . . .
H94B H -0.093642 0.930983 0.884684 0.319 Uiso 1 1 calc R . . . .
C95 C -0.0082(12) 0.8297(13) 0.9638(9) 0.284(6) Uani 1 1 d D U . . .
H95A H -0.043052 0.843660 0.997638 0.341 Uiso 1 1 calc R . . . .
H95B H 0.015238 0.771311 0.975554 0.341 Uiso 1 1 calc R . . . .
C96 C 0.0543(11) 0.8544(14) 0.9623(9) 0.279(6) Uani 1 1 d D U . . .
H96A H 0.097926 0.810465 0.994541 0.335 Uiso 1 1 calc R . . . .
H96B H 0.034109 0.902143 0.974230 0.335 Uiso 1 1 calc R . . . .
C97 C 0.0801(11) 0.8735(15) 0.8896(10) 0.271(5) Uani 1 1 d D U . . .
H97A H 0.077138 0.926972 0.869587 0.325 Uiso 1 1 calc R . . . .
H97B H 0.130751 0.831869 0.886143 0.325 Uiso 1 1 calc R . . . .
Li1 Li 0.0111(8) 0.9051(9) 0.7662(8) 0.218(3) Uani 1 1 d D U . . .

loop_
_atom_site_aniso_label
_atom_site_aniso_U_11
_atom_site_aniso_U_22
_atom_site_aniso_U_33
_atom_site_aniso_U_23
_atom_site_aniso_U_13
_atom_site_aniso_U_12
Yb1 0.0623(2) 0.0625(2) 0.0599(2) -0.01448(19) 0.00231(18) -0.03504(19)
Yb2 0.0568(2) 0.0540(2) 0.0522(2) -0.01663(17) -0.00041(17) -0.02156(17)
Yb3 0.0533(2) 0.0536(2) 0.0516(2) -0.01768(17) 0.00768(16) -0.02455(17)
Cl1 0.0599(12) 0.0588(12) 0.0458(11) -0.0136(9) 0.0029(9) -0.0286(10)
Si1 0.0761(18) 0.098(2) 0.0743(18) -0.0211(16) 0.0192(15) -0.0481(16)
Si2 0.101(2) 0.090(2) 0.095(2) -0.0124(17) 0.0039(18) -0.0655(19)
Si3 0.092(2) 0.0614(16) 0.0648(17) -0.0105(13) -0.0069(15) -0.0258(14)
Si4 0.0640(17) 0.0816(19) 0.0798(19) -0.0271(15) -0.0112(14) -0.0192(14)
Si5 0.0778(17) 0.0868(18) 0.0647(16) -0.0322(14) 0.0072(13) -0.0462(15)
Si6 0.0753(18) 0.0823(18) 0.0831(19) -0.0438(16) 0.0207(15) -0.0352(15)
O1 0.066(4) 0.072(4) 0.063(4) -0.033(3) 0.005(3) -0.035(3)
O2 0.055(3) 0.052(3) 0.056(3) -0.015(3) 0.011(3) -0.023(3)
O3 0.055(3) 0.053(3) 0.058(3) -0.007(3) -0.008(3) -0.024(3)
N1 0.076(5) 0.080(5) 0.077(5) -0.023(4) -0.012(4) -0.040(4)
N2 0.092(6) 0.069(5) 0.061(5) -0.032(4) 0.010(4) -0.035(4)
N3 0.056(4) 0.069(5) 0.060(4) -0.028(4) 0.014(3) -0.027(4)
N4 0.068(4) 0.055(4) 0.055(4) -0.014(3) 0.010(3) -0.036(4)
N5 0.060(4) 0.051(4) 0.067(5) -0.012(3) 0.010(4) -0.024(3)
N6 0.062(5) 0.081(5) 0.064(5) -0.013(4) -0.003(4) -0.030(4)
N7 0.074(5) 0.064(4) 0.067(5) -0.011(4) 0.006(4) -0.045(4)
N8 0.062(4) 0.058(4) 0.059(4) -0.017(4) -0.009(3) -0.015(3)
N9 0.067(4) 0.070(4) 0.060(4) -0.031(4) 0.012(4) -0.034(4)
C1 0.099(8) 0.075(6) 0.051(5) -0.023(5) -0.003(5) -0.053(6)
C2 0.135(10) 0.088(7) 0.077(7) -0.038(6) 0.004(7) -0.063(7)
C3 0.160(9) 0.109(7) 0.091(7) -0.019(6) -0.018(7) -0.089(7)
C4 0.160(8) 0.123(7) 0.115(7) -0.028(6) -0.025(7) -0.085(7)
C5 0.156(8) 0.136(8) 0.135(8) -0.024(6) -0.039(7) -0.083(7)
C6 0.133(8) 0.140(8) 0.138(8) -0.024(6) -0.031(7) -0.079(7)
C7 0.124(9) 0.130(8) 0.127(9) -0.026(7) -0.032(7) -0.078(7)
C8 0.099(8) 0.084(7) 0.071(7) -0.015(6) -0.017(6) -0.045(6)
C9 0.074(6) 0.071(6) 0.047(5) -0.020(4) 0.008(5) -0.036(5)
C10 0.114(8) 0.068(6) 0.070(7) -0.038(5) 0.010(6) -0.032(6)
C11 0.192(7) 0.116(6) 0.127(6) -0.072(5) 0.031(5) -0.057(5)
C12 0.196(7) 0.119(6) 0.127(6) -0.069(5) 0.032(6) -0.047(5)
C13 0.192(7) 0.128(7) 0.120(7) -0.076(6) 0.034(6) -0.049(5)
C14 0.179(13) 0.093(8) 0.073(7) -0.037(7) 0.030(8) -0.048(8)
C15 0.094(7) 0.094(8) 0.059(6) -0.041(6) 0.012(5) -0.039(6)
C16 0.206(7) 0.148(7) 0.151(7) -0.081(6) 0.032(6) -0.066(5)
C17 0.272(13) 0.211(12) 0.172(11) -0.085(10) -0.011(11) -0.083(10)
C18 0.252(13) 0.180(12) 0.196(12) -0.057(10) 0.055(11) -0.067(10)
C19 0.109(9) 0.095(8) 0.064(6) -0.033(6) 0.028(6) -0.051(7)
C20 0.111(9) 0.122(9) 0.078(7) -0.035(7) 0.017(6) -0.061(7)
C21 0.090(9) 0.118(10) 0.151(12) -0.028(9) 0.016(8) -0.043(8)
C22 0.048(5) 0.081(6) 0.045(5) -0.019(4) 0.006(4) -0.033(4)
C23 0.064(6) 0.087(7) 0.068(6) -0.024(5) 0.015(5) -0.039(5)
C24 0.062(6) 0.105(8) 0.055(6) -0.024(6) 0.005(5) -0.034(6)
C25 0.060(6) 0.156(11) 0.083(8) -0.048(8) 0.022(6) -0.046(7)
C26 0.062(7) 0.157(13) 0.106(10) -0.079(10) 0.011(7) -0.021(9)
C27 0.092(9) 0.113(11) 0.125(11) -0.072(9) 0.009(8) -0.015(8)
C28 0.069(7) 0.113(9) 0.097(8) -0.063(7) 0.012(6) -0.023(6)
C29 0.057(6) 0.101(8) 0.059(6) -0.035(6) 0.002(5) -0.027(6)
C30 0.055(5) 0.074(6) 0.051(5) -0.022(4) 0.011(4) -0.038(5)
C31 0.080(6) 0.077(6) 0.074(6) -0.033(5) 0.029(5) -0.051(5)
C32 0.083(6) 0.061(5) 0.056(6) -0.015(4) 0.013(5) -0.035(5)
C33 0.119(9) 0.081(7) 0.062(6) -0.019(5) 0.024(6) -0.056(6)
C34 0.149(11) 0.100(8) 0.069(7) -0.022(6) 0.021(7) -0.077(8)
C35 0.153(8) 0.126(7) 0.127(8) -0.038(6) 0.011(6) -0.105(6)
C36 0.151(7) 0.137(6) 0.104(6) -0.030(5) 0.014(5) -0.109(5)
C37 0.088(7) 0.092(7) 0.053(6) -0.018(5) 0.021(5) -0.050(6)
C38 0.112(9) 0.097(8) 0.111(9) -0.024(7) -0.011(7) -0.058(7)
C39 0.108(9) 0.107(9) 0.074(7) -0.017(6) -0.009(6) -0.034(7)
C40 0.179(7) 0.154(7) 0.145(6) -0.028(5) 0.016(6) -0.118(6)
C41 0.242(13) 0.206(12) 0.185(12) -0.017(10) -0.011(11) -0.112(10)
C42 0.246(12) 0.226(12) 0.144(10) -0.077(9) 0.019(9) -0.116(10)
C43 0.060(5) 0.052(5) 0.053(5) -0.008(4) 0.003(4) -0.018(4)
C44 0.067(6) 0.084(7) 0.056(6) -0.013(5) -0.007(5) -0.024(5)
C45 0.087(6) 0.065(5) 0.080(6) -0.018(5) 0.014(5) -0.021(5)
C46 0.104(7) 0.095(7) 0.114(7) -0.023(6) 0.008(6) -0.035(6)
C47 0.134(8) 0.095(7) 0.125(8) -0.028(6) 0.013(7) -0.045(6)
C48 0.136(8) 0.090(7) 0.127(8) -0.036(6) 0.025(6) -0.063(6)
C49 0.103(7) 0.068(6) 0.091(6) -0.029(5) 0.024(5) -0.036(5)
C50 0.070(6) 0.049(5) 0.069(6) -0.017(5) 0.009(5) -0.018(5)
C51 0.060(5) 0.069(6) 0.053(5) -0.017(5) -0.001(4) -0.029(5)
C52 0.073(7) 0.099(8) 0.070(7) -0.002(6) -0.014(5) -0.045(6)
C53 0.060(5) 0.173(8) 0.098(7) -0.030(7) -0.007(5) -0.046(6)
C54 0.066(6) 0.195(10) 0.113(8) -0.028(8) -0.008(6) -0.045(7)
C55 0.095(10) 0.198(15) 0.094(10) -0.005(10) -0.032(8) -0.041(10)
C56 0.101(10) 0.154(12) 0.099(9) -0.011(9) -0.016(8) -0.041(9)
C57 0.081(7) 0.107(8) 0.065(7) -0.011(6) -0.009(6) -0.047(6)
C58 0.070(6) 0.182(9) 0.104(7) -0.032(7) 0.006(6) -0.043(6)
C59 0.127(11) 0.184(13) 0.162(12) -0.055(10) 0.024(9) -0.050(10)
C60 0.138(11) 0.238(15) 0.122(11) -0.003(11) 0.004(9) -0.073(10)
C61 0.126(10) 0.117(9) 0.056(6) -0.015(6) -0.011(6) -0.059(8)
C62 0.119(10) 0.141(12) 0.146(12) -0.056(10) 0.045(9) -0.067(9)
C63 0.165(13) 0.140(11) 0.090(9) -0.031(8) -0.017(8) -0.070(10)
C64 0.084(7) 0.093(7) 0.099(8) -0.049(6) 0.033(6) -0.036(6)
C65 0.106(9) 0.144(10) 0.126(10) -0.055(8) 0.062(8) -0.076(8)
C66 0.115(9) 0.117(9) 0.083(7) -0.020(7) 0.006(7) -0.071(8)
C67 0.155(13) 0.176(14) 0.176(14) -0.066(11) 0.007(11) -0.114(11)
C68 0.130(10) 0.088(8) 0.109(9) -0.016(7) -0.004(7) -0.065(7)
C69 0.177(13) 0.093(8) 0.125(10) -0.006(7) 0.034(9) -0.086(9)
C70 0.121(9) 0.075(7) 0.077(7) -0.020(6) 0.012(6) -0.045(6)
C71 0.122(10) 0.067(7) 0.109(9) -0.001(6) -0.005(7) -0.020(6)
C72 0.119(9) 0.100(8) 0.083(8) -0.029(6) 0.001(7) -0.049(7)
C73 0.109(9) 0.139(10) 0.102(9) -0.021(8) -0.035(7) -0.057(8)
C74 0.064(7) 0.128(10) 0.149(11) -0.061(9) -0.007(7) -0.016(7)
C75 0.073(6) 0.108(8) 0.089(7) -0.029(6) -0.006(5) -0.044(6)
C76 0.127(9) 0.111(8) 0.058(6) -0.025(6) 0.010(6) -0.064(7)
C77 0.066(6) 0.089(7) 0.077(6) -0.019(5) -0.007(5) -0.039(5)
C78 0.103(8) 0.116(9) 0.106(9) -0.052(7) -0.013(7) -0.048(7)
C79 0.113(9) 0.076(7) 0.142(10) -0.051(7) 0.025(8) -0.038(6)
C80 0.114(9) 0.145(11) 0.106(9) -0.076(8) 0.040(7) -0.051(8)
C81 0.085(7) 0.100(8) 0.104(8) -0.045(7) 0.031(6) -0.037(6)
O4 0.210(6) 0.180(7) 0.280(8) -0.081(7) -0.033(6) -0.091(5)
O5 0.198(7) 0.221(7) 0.230(8) -0.089(6) -0.046(6) -0.078(5)
O6 0.185(7) 0.191(6) 0.284(8) -0.095(7) 0.010(7) -0.074(6)
O7 0.235(9) 0.271(8) 0.241(6) -0.094(7) -0.012(6) -0.090(7)
C82 0.225(8) 0.184(7) 0.312(10) -0.076(8) -0.048(9) -0.089(6)
C83 0.226(8) 0.197(8) 0.337(11) -0.070(10) -0.049(9) -0.093(7)
C84 0.224(8) 0.202(9) 0.339(11) -0.079(10) -0.051(9) -0.097(7)
C85 0.224(8) 0.190(8) 0.323(10) -0.079(9) -0.047(9) -0.100(7)
C86 0.215(9) 0.252(9) 0.237(9) -0.104(8) -0.056(7) -0.060(7)
C87 0.228(10) 0.265(10) 0.241(10) -0.100(8) -0.048(8) -0.048(8)
C88 0.219(10) 0.269(10) 0.240(10) -0.092(9) -0.048(8) -0.048(8)
C89 0.212(10) 0.251(9) 0.236(9) -0.085(7) -0.048(7) -0.056(7)
C90 0.201(8) 0.189(8) 0.314(10) -0.082(9) 0.030(8) -0.072(7)
C91 0.207(9) 0.186(9) 0.336(11) -0.076(10) 0.036(9) -0.073(7)
C92 0.203(10) 0.183(8) 0.337(11) -0.074(9) 0.031(10) -0.071(7)
C93 0.200(9) 0.186(7) 0.319(10) -0.091(9) 0.023(9) -0.073(7)
C94 0.242(10) 0.280(10) 0.239(8) -0.075(9) -0.021(7) -0.103(9)
C95 0.246(11) 0.295(11) 0.240(8) -0.055(10) -0.026(8) -0.097(9)
C96 0.232(11) 0.305(11) 0.230(8) -0.065(10) -0.031(8) -0.089(9)
C97 0.230(10) 0.297(10) 0.236(8) -0.082(9) -0.022(8) -0.092(9)
Li1 0.204(6) 0.211(6) 0.246(6) -0.087(6) -0.017(6) -0.094(5)

loop_
_atom_type_symbol
_atom_type_description
_atom_type_scat_dispersion_real
_atom_type_scat_dispersion_imag
_atom_type_scat_source
C C 0.0033 0.0016 'International Tables Vol C Tables 4.2.6.8 and 6.1.1.4'
H H 0.0000 0.0000 'International Tables Vol C Tables 4.2.6.8 and 6.1.1.4'
Cl Cl 0.1484 0.1585 'International Tables Vol C Tables 4.2.6.8 and 6.1.1.4'
Li Li -0.0003 0.0001 'International Tables Vol C Tables 4.2.6.8 and 6.1.1.4'
N N 0.0061 0.0033 'International Tables Vol C Tables 4.2.6.8 and 6.1.1.4'
O O 0.0106 0.0060 'International Tables Vol C Tables 4.2.6.8 and 6.1.1.4'
Si Si 0.0817 0.0704 'International Tables Vol C Tables 4.2.6.8 and 6.1.1.4'
Yb Yb -0.3850 5.5486 'International Tables Vol C Tables 4.2.6.8 and 6.1.1.4'

loop_
_citation_id
_citation_doi
_citation_year
1 10.1039/D1DT03384K 2022

loop_
_geom_angle_atom_site_label_1
_geom_angle_atom_site_label_2
_geom_angle_atom_site_label_3
_geom_angle
_geom_angle_site_symmetry_1
_geom_angle_site_symmetry_3
_geom_angle_publ_flag
Yb3 Yb1 Yb2 60.104(9) . . ?
Cl1 Yb1 Yb2 45.23(4) . . ?
Cl1 Yb1 Yb3 44.84(4) . . ?
O1 Yb1 Yb2 22.70(14) . . ?
O1 Yb1 Yb3 78.39(14) . . ?
O1 Yb1 Cl1 67.35(14) . . ?
O1 Yb1 O3 91.71(19) . . ?
O1 Yb1 N1 70.0(2) . . ?
O1 Yb1 N6 121.2(2) . . ?
O3 Yb1 Yb2 78.23(13) . . ?
O3 Yb1 Yb3 23.05(13) . . ?
O3 Yb1 Cl1 67.41(13) . . ?
O3 Yb1 N1 121.4(2) . . ?
O3 Yb1 N6 54.1(2) . . ?
N1 Yb1 Yb2 92.6(2) . . ?
N1 Yb1 Yb3 130.9(2) . . ?
N1 Yb1 Cl1 136.7(2) . . ?
N1 Yb1 N6 88.1(3) . . ?
N6 Yb1 Yb2 122.82(17) . . ?
N6 Yb1 Yb3 77.15(18) . . ?
N6 Yb1 Cl1 120.31(19) . . ?
N7 Yb1 Yb2 116.36(18) . . ?
N7 Yb1 Yb3 125.37(18) . . ?
N7 Yb1 Cl1 91.36(18) . . ?
N7 Yb1 O1 118.8(2) . . ?
N7 Yb1 O3 133.3(2) . . ?
N7 Yb1 N1 102.9(3) . . ?
N7 Yb1 N6 119.1(2) . . ?
Yb3 Yb2 Yb1 59.476(9) . . ?
Cl1 Yb2 Yb1 44.19(4) . . ?
Cl1 Yb2 Yb3 44.48(4) . . ?
O1 Yb2 Yb1 22.08(14) . . ?
O1 Yb2 Yb3 77.27(14) . . ?
O1 Yb2 Cl1 65.71(14) . . ?
O1 Yb2 N2 54.6(2) . . ?
O1 Yb2 N3 120.9(2) . . ?
O2 Yb2 Yb1 78.00(13) . . ?
O2 Yb2 Yb3 22.52(13) . . ?
O2 Yb2 Cl1 66.32(13) . . ?
O2 Yb2 O1 91.57(19) . . ?
O2 Yb2 N2 121.9(2) . . ?
O2 Yb2 N3 69.6(2) . . ?
N2 Yb2 Yb1 76.67(19) . . ?
N2 Yb2 Yb3 122.34(18) . . ?
N2 Yb2 Cl1 119.22(19) . . ?
N3 Yb2 Yb1 129.09(17) . . ?
N3 Yb2 Yb3 91.91(17) . . ?
N3 Yb2 Cl1 135.60(17) . . ?
N3 Yb2 N2 88.2(2) . . ?
N8 Yb2 Yb1 125.86(18) . . ?
N8 Yb2 Yb3 116.35(17) . . ?
N8 Yb2 Cl1 92.28(18) . . ?
N8 Yb2 O1 133.0(2) . . ?
N8 Yb2 O2 117.9(2) . . ?
N8 Yb2 N2 119.4(2) . . ?
N8 Yb2 N3 104.0(2) . . ?
Yb1 Yb3 Yb2 60.420(12) . . ?
Cl1 Yb3 Yb1 44.72(4) . . ?
Cl1 Yb3 Yb2 45.41(4) . . ?
Cl1 Yb3 C43 113.95(16) . . ?
O2 Yb3 Yb1 78.51(13) . . ?
O2 Yb3 Yb2 22.03(13) . . ?
O2 Yb3 Cl1 66.77(13) . . ?
O2 Yb3 N4 55.5(2) . . ?
O2 Yb3 N5 120.8(2) . . ?
O2 Yb3 C43 117.0(2) . . ?
O3 Yb3 Yb1 23.41(13) . . ?
O3 Yb3 Yb2 78.82(13) . . ?
O3 Yb3 Cl1 67.65(13) . . ?
O3 Yb3 O2 92.35(19) . . ?
O3 Yb3 N4 121.2(2) . . ?
O3 Yb3 N5 69.1(2) . . ?
O3 Yb3 C43 46.9(2) . . ?
N4 Yb3 Yb1 123.80(16) . . ?
N4 Yb3 Yb2 77.58(16) . . ?
N4 Yb3 Cl1 121.33(16) . . ?
N4 Yb3 C43 101.3(2) . . ?
N5 Yb3 Yb1 92.46(18) . . ?
N5 Yb3 Yb2 129.01(17) . . ?
N5 Yb3 Cl1 136.39(18) . . ?
N5 Yb3 N4 86.2(2) . . ?
N5 Yb3 C43 22.4(2) . . ?
N9 Yb3 Yb1 117.32(17) . . ?
N9 Yb3 Yb2 127.15(17) . . ?
N9 Yb3 Cl1 93.13(18) . . ?
N9 Yb3 O2 133.0(2) . . ?
N9 Yb3 O3 119.7(2) . . ?
N9 Yb3 N4 117.6(2) . . ?
N9 Yb3 N5 103.3(2) . . ?
N9 Yb3 C43 109.9(2) . . ?
C43 Yb3 Yb1 70.28(16) . . ?
C43 Yb3 Yb2 116.18(15) . . ?
Yb1 Cl1 Yb2 90.59(6) . . ?
Yb1 Cl1 Yb3 90.44(5) . . ?
Yb3 Cl1 Yb2 90.11(5) . . ?
N7 Si1 C64 110.0(4) . . ?
N7 Si1 C65 112.2(5) . . ?
N7 Si1 C66 114.1(4) . . ?
C64 Si1 C65 105.2(5) . . ?
C64 Si1 C66 106.0(5) . . ?
C66 Si1 C65 108.7(5) . . ?
N7 Si2 C67 111.9(5) . . ?
N7 Si2 C68 113.4(4) . . ?
N7 Si2 C69 114.7(5) . . ?
C67 Si2 C69 106.8(6) . . ?
C68 Si2 C67 106.2(6) . . ?
C68 Si2 C69 103.2(5) . . ?
N8 Si3 C70 108.4(4) . . ?
N8 Si3 C71 114.0(5) . . ?
N8 Si3 C72 114.5(4) . . ?
C71 Si3 C70 105.3(5) . . ?
C71 Si3 C72 107.7(5) . . ?
C72 Si3 C70 106.2(5) . . ?
N8 Si4 C73 113.3(5) . . ?
N8 Si4 C74 111.5(4) . . ?
N8 Si4 C75 113.8(4) . . ?
C74 Si4 C73 107.5(5) . . ?
C74 Si4 C75 107.0(5) . . ?
C75 Si4 C73 103.1(5) . . ?
N9 Si5 C76 113.4(4) . . ?
N9 Si5 C77 110.2(4) . . ?
N9 Si5 C78 112.5(4) . . ?
C76 Si5 C77 105.7(5) . . ?
C76 Si5 C78 109.4(5) . . ?
C78 Si5 C77 105.1(4) . . ?
N9 Si6 C79 111.4(4) . . ?
N9 Si6 C80 113.2(4) . . ?
N9 Si6 C81 113.2(4) . . ?
C79 Si6 C80 107.2(5) . . ?
C81 Si6 C79 106.8(5) . . ?
C81 Si6 C80 104.4(5) . . ?
Yb1 O1 Yb2 135.2(3) . . ?
C9 O1 Yb1 123.4(5) . . ?
C9 O1 Yb2 101.4(5) . . ?
Yb2 O2 Yb3 135.5(2) . . ?
C30 O2 Yb2 124.8(5) . . ?
C30 O2 Yb3 99.6(5) . . ?
Yb3 O3 Yb1 133.5(2) . . ?
C51 O3 Yb1 103.0(5) . . ?
C51 O3 Yb3 123.5(5) . . ?
C1 N1 Yb1 117.9(5) . . ?
C8 N1 Yb1 137.4(8) . . ?
C8 N1 C1 104.4(8) . . ?
C9 N2 Yb2 91.8(5) . . ?
C9 N2 C10 120.1(8) . . ?
C10 N2 Yb2 147.7(6) . . ?
C22 N3 Yb2 117.6(5) . . ?
C29 N3 Yb2 136.4(6) . . ?
C29 N3 C22 105.3(7) . . ?
C30 N4 Yb3 91.1(5) . . ?
C30 N4 C31 121.1(7) . . ?
C31 N4 Yb3 147.0(5) . . ?
C43 N5 Yb3 117.8(5) . . ?
C43 N5 C50 106.5(7) . . ?
C50 N5 Yb3 134.9(6) . . ?
C51 N6 Yb1 89.8(5) . . ?
C51 N6 C52 120.0(7) . . ?
C52 N6 Yb1 149.9(6) . . ?
Si1 N7 Yb1 114.9(3) . . ?
Si2 N7 Yb1 126.8(4) . . ?
Si2 N7 Si1 118.3(4) . . ?
Si3 N8 Yb2 116.0(4) . . ?
Si3 N8 Si4 118.1(4) . . ?
Si4 N8 Yb2 125.9(4) . . ?
Si5 N9 Yb3 113.8(3) . . ?
Si6 N9 Yb3 127.0(4) . . ?
Si6 N9 Si5 119.2(4) . . ?
N1 C1 C9 114.9(8) . . ?
C2 C1 N1 112.7(9) . . ?
C2 C1 C9 132.4(10) . . ?
C1 C2 H2 127.4 . . ?
C1 C2 C3 105.1(10) . . ?
C3 C2 H2 127.4 . . ?
C2 C3 C4 133.8(14) . . ?
C8 C3 C2 107.3(10) . . ?
C8 C3 C4 118.7(13) . . ?
C3 C4 H4 121.5 . . ?
C5 C4 C3 117.1(15) . . ?
C5 C4 H4 121.5 . . ?
C4 C5 H5 118.2 . . ?
C4 C5 C6 123.6(15) . . ?
C6 C5 H5 118.2 . . ?
C5 C6 H6 119.8 . . ?
C5 C6 C7 120.4(15) . . ?
C7 C6 H6 119.8 . . ?
C6 C7 H7 120.8 . . ?
C8 C7 C6 118.4(14) . . ?
C8 C7 H7 120.8 . . ?
N1 C8 C3 110.4(10) . . ?
C7 C8 N1 128.0(12) . . ?
C7 C8 C3 121.6(12) . . ?
O1 C9 C1 113.6(8) . . ?
N2 C9 O1 112.1(8) . . ?
N2 C9 C1 134.2(9) . . ?
C11 C10 N2 118.1(6) . . ?
C11 C10 C15 120.0 . . ?
C15 C10 N2 121.9(6) . . ?
C10 C11 C12 120.0 . . ?
C10 C11 C16 121.5(8) . . ?
C12 C11 C16 118.5(8) . . ?
C11 C12 H12 120.0 . . ?
C13 C12 C11 120.0 . . ?
C13 C12 H12 120.0 . . ?
C12 C13 H13 120.0 . . ?
C14 C13 C12 120.0 . . ?
C14 C13 H13 120.0 . . ?
C13 C14 H14 120.0 . . ?
C15 C14 C13 120.0 . . ?
C15 C14 H14 120.0 . . ?
C10 C15 C19 122.4(6) . . ?
C14 C15 C10 120.0 . . ?
C14 C15 C19 117.6(6) . . ?
C11 C16 H16 107.1 . . ?
C17 C16 C11 106.9(13) . . ?
C17 C16 H16 107.1 . . ?
C17 C16 C18 115.2(16) . . ?
C18 C16 C11 113.0(13) . . ?
C18 C16 H16 107.1 . . ?
C16 C17 H17A 109.5 . . ?
C16 C17 H17B 109.5 . . ?
C16 C17 H17C 109.5 . . ?
H17A C17 H17B 109.5 . . ?
H17A C17 H17C 109.5 . . ?
H17B C17 H17C 109.5 . . ?
C16 C18 H18A 109.5 . . ?
C16 C18 H18B 109.5 . . ?
C16 C18 H18C 109.5 . . ?
H18A C18 H18B 109.5 . . ?
H18A C18 H18C 109.5 . . ?
H18B C18 H18C 109.5 . . ?
C15 C19 H19 107.5 . . ?
C15 C19 C20 113.8(8) . . ?
C15 C19 C21 112.8(8) . . ?
C20 C19 H19 107.5 . . ?
C21 C19 H19 107.5 . . ?
C21 C19 C20 107.4(8) . . ?
C19 C20 H20A 109.5 . . ?
C19 C20 H20B 109.5 . . ?
C19 C20 H20C 109.5 . . ?
H20A C20 H20B 109.5 . . ?
H20A C20 H20C 109.5 . . ?
H20B C20 H20C 109.5 . . ?
C19 C21 H21A 109.5 . . ?
C19 C21 H21B 109.5 . . ?
C19 C21 H21C 109.5 . . ?
H21A C21 H21B 109.5 . . ?
H21A C21 H21C 109.5 . . ?
H21B C21 H21C 109.5 . . ?
N3 C22 C30 114.4(7) . . ?
C23 C22 N3 111.4(7) . . ?
C23 C22 C30 134.2(9) . . ?
C22 C23 H23 126.2 . . ?
C22 C23 C24 107.6(9) . . ?
C24 C23 H23 126.2 . . ?
C23 C24 C25 136.1(11) . . ?
C23 C24 C29 106.2(8) . . ?
C25 C24 C29 117.7(10) . . ?
C24 C25 H25 121.4 . . ?
C26 C25 C24 117.1(12) . . ?
C26 C25 H25 121.4 . . ?
C25 C26 H26 117.5 . . ?
C27 C26 C25 124.9(12) . . ?
C27 C26 H26 117.5 . . ?
C26 C27 H27 120.4 . . ?
C26 C27 C28 119.2(12) . . ?
C28 C27 H27 120.4 . . ?
C27 C28 H28 119.9 . . ?
C27 C28 C29 120.2(12) . . ?
C29 C28 H28 119.9 . . ?
N3 C29 C24 109.5(9) . . ?
C28 C29 N3 129.7(10) . . ?
C28 C29 C24 120.8(9) . . ?
O2 C30 C22 113.1(7) . . ?
N4 C30 O2 113.6(7) . . ?
N4 C30 C22 133.3(8) . . ?
C32 C31 N4 120.9(5) . . ?
C32 C31 C36 120.0 . . ?
C36 C31 N4 119.1(5) . . ?
C31 C32 C33 120.0 . . ?
C31 C32 C37 122.5(5) . . ?
C33 C32 C37 117.2(5) . . ?
C32 C33 H33 120.0 . . ?
C34 C33 C32 120.0 . . ?
C34 C33 H33 120.0 . . ?
C33 C34 H34 120.0 . . ?
C35 C34 C33 120.0 . . ?
C35 C34 H34 120.0 . . ?
C34 C35 H35 120.0 . . ?
C34 C35 C36 120.0 . . ?
C36 C35 H35 120.0 . . ?
C31 C36 C40 120.9(6) . . ?
C35 C36 C31 120.0 . . ?
C35 C36 C40 118.3(6) . . ?
C32 C37 H37 107.2 . . ?
C32 C37 C38 112.3(7) . . ?
C32 C37 C39 115.0(8) . . ?
C38 C37 H37 107.2 . . ?
C38 C37 C39 107.4(8) . . ?
C39 C37 H37 107.2 . . ?
C37 C38 H38A 109.5 . . ?
C37 C38 H38B 109.5 . . ?
C37 C38 H38C 109.5 . . ?
H38A C38 H38B 109.5 . . ?
H38A C38 H38C 109.5 . . ?
H38B C38 H38C 109.5 . . ?
C37 C39 H39A 109.5 . . ?
C37 C39 H39B 109.5 . . ?
C37 C39 H39C 109.5 . . ?
H39A C39 H39B 109.5 . . ?
H39A C39 H39C 109.5 . . ?
H39B C39 H39C 109.5 . . ?
C36 C40 H40 106.7 . . ?
C41 C40 C36 101.7(12) . . ?
C41 C40 H40 106.7 . . ?
C41 C40 C42 122.4(15) . . ?
C42 C40 C36 111.8(11) . . ?
C42 C40 H40 106.7 . . ?
C40 C41 H41A 109.5 . . ?
C40 C41 H41B 109.5 . . ?
C40 C41 H41C 109.5 . . ?
H41A C41 H41B 109.5 . . ?
H41A C41 H41C 109.5 . . ?
H41B C41 H41C 109.5 . . ?
C40 C42 H42A 109.5 . . ?
C40 C42 H42B 109.5 . . ?
C40 C42 H42C 109.5 . . ?
H42A C42 H42B 109.5 . . ?
H42A C42 H42C 109.5 . . ?
H42B C42 H42C 109.5 . . ?
N5 C43 Yb3 39.8(4) . . ?
N5 C43 C51 114.3(7) . . ?
C44 C43 Yb3 149.7(7) . . ?
C44 C43 N5 110.8(8) . . ?
C44 C43 C51 134.9(9) . . ?
C51 C43 Yb3 75.0(5) . . ?
C43 C44 H44 126.4 . . ?
C43 C44 C45 107.1(9) . . ?
C45 C44 H44 126.4 . . ?
C44 C45 C46 134.3(11) . . ?
C44 C45 C50 107.1(9) . . ?
C46 C45 C50 118.6(11) . . ?
C45 C46 H46 121.4 . . ?
C47 C46 C45 117.2(12) . . ?
C47 C46 H46 121.4 . . ?
C46 C47 H47 118.5 . . ?
C46 C47 C48 123.0(13) . . ?
C48 C47 H47 118.5 . . ?
C47 C48 H48 119.6 . . ?
C47 C48 C49 120.8(12) . . ?
C49 C48 H48 119.6 . . ?
C48 C49 H49 121.2 . . ?
C50 C49 C48 117.5(11) . . ?
C50 C49 H49 121.2 . . ?
N5 C50 C45 108.5(9) . . ?
C49 C50 N5 128.7(9) . . ?
C49 C50 C45 122.8(9) . . ?
O3 C51 C43 114.6(8) . . ?
N6 C51 O3 112.9(8) . . ?
N6 C51 C43 132.3(8) . . ?
C53 C52 N6 119.5(6) . . ?
C53 C52 C57 120.0 . . ?
C57 C52 N6 120.5(6) . . ?
C52 C53 C58 121.5(7) . . ?
C54 C53 C52 120.0 . . ?
C54 C53 C58 118.5(7) . . ?
C53 C54 H54 120.0 . . ?
C53 C54 C55 120.0 . . ?
C55 C54 H54 120.0 . . ?
C54 C55 H55 120.0 . . ?
C56 C55 C54 120.0 . . ?
C56 C55 H55 120.0 . . ?
C55 C56 H56 120.0 . . ?
C55 C56 C57 120.0 . . ?
C57 C56 H56 120.0 . . ?
C52 C57 C61 122.8(6) . . ?
C56 C57 C52 120.0 . . ?
C56 C57 C61 117.2(6) . . ?
C53 C58 H58 106.8 . . ?
C59 C58 C53 114.9(11) . . ?
C59 C58 H58 106.8 . . ?
C60 C58 C53 108.1(11) . . ?
C60 C58 H58 106.8 . . ?
C60 C58 C59 112.9(12) . . ?
C58 C59 H59A 109.5 . . ?
C58 C59 H59B 109.5 . . ?
C58 C59 H59C 109.5 . . ?
H59A C59 H59B 109.5 . . ?
H59A C59 H59C 109.5 . . ?
H59B C59 H59C 109.5 . . ?
C58 C60 H60A 109.5 . . ?
C58 C60 H60B 109.5 . . ?
C58 C60 H60C 109.5 . . ?
H60A C60 H60B 109.5 . . ?
H60A C60 H60C 109.5 . . ?
H60B C60 H60C 109.5 . . ?
C57 C61 H61 106.9 . . ?
C57 C61 C62 109.9(9) . . ?
C57 C61 C63 115.7(10) . . ?
C62 C61 H61 106.9 . . ?
C62 C61 C63 110.1(10) . . ?
C63 C61 H61 106.9 . . ?
C61 C62 H62A 109.5 . . ?
C61 C62 H62B 109.5 . . ?
C61 C62 H62C 109.5 . . ?
H62A C62 H62B 109.5 . . ?
H62A C62 H62C 109.5 . . ?
H62B C62 H62C 109.5 . . ?
C61 C63 H63A 109.5 . . ?
C61 C63 H63B 109.5 . . ?
C61 C63 H63C 109.5 . . ?
H63A C63 H63B 109.5 . . ?
H63A C63 H63C 109.5 . . ?
H63B C63 H63C 109.5 . . ?
Si1 C64 H64A 109.5 . . ?
Si1 C64 H64B 109.5 . . ?
Si1 C64 H64C 109.5 . . ?
H64A C64 H64B 109.5 . . ?
H64A C64 H64C 109.5 . . ?
H64B C64 H64C 109.5 . . ?
Si1 C65 H65A 109.5 . . ?
Si1 C65 H65B 109.5 . . ?
Si1 C65 H65C 109.5 . . ?
H65A C65 H65B 109.5 . . ?
H65A C65 H65C 109.5 . . ?
H65B C65 H65C 109.5 . . ?
Si1 C66 H66A 109.5 . . ?
Si1 C66 H66B 109.5 . . ?
Si1 C66 H66C 109.5 . . ?
H66A C66 H66B 109.5 . . ?
H66A C66 H66C 109.5 . . ?
H66B C66 H66C 109.5 . . ?
Si2 C67 H67A 109.5 . . ?
Si2 C67 H67B 109.5 . . ?
Si2 C67 H67C 109.5 . . ?
H67A C67 H67B 109.5 . . ?
H67A C67 H67C 109.5 . . ?
H67B C67 H67C 109.5 . . ?
Si2 C68 H68A 109.5 . . ?
Si2 C68 H68B 109.5 . . ?
Si2 C68 H68C 109.5 . . ?
H68A C68 H68B 109.5 . . ?
H68A C68 H68C 109.5 . . ?
H68B C68 H68C 109.5 . . ?
Si2 C69 H69A 109.5 . . ?
Si2 C69 H69B 109.5 . . ?
Si2 C69 H69C 109.5 . . ?
H69A C69 H69B 109.5 . . ?
H69A C69 H69C 109.5 . . ?
H69B C69 H69C 109.5 . . ?
Si3 C70 H70A 109.5 . . ?
Si3 C70 H70B 109.5 . . ?
Si3 C70 H70C 109.5 . . ?
H70A C70 H70B 109.5 . . ?
H70A C70 H70C 109.5 . . ?
H70B C70 H70C 109.5 . . ?
Si3 C71 H71A 109.5 . . ?
Si3 C71 H71B 109.5 . . ?
Si3 C71 H71C 109.5 . . ?
H71A C71 H71B 109.5 . . ?
H71A C71 H71C 109.5 . . ?
H71B C71 H71C 109.5 . . ?
Si3 C72 H72A 109.5 . . ?
Si3 C72 H72B 109.5 . . ?
Si3 C72 H72C 109.5 . . ?
H72A C72 H72B 109.5 . . ?
H72A C72 H72C 109.5 . . ?
H72B C72 H72C 109.5 . . ?
Si4 C73 H73A 109.5 . . ?
Si4 C73 H73B 109.5 . . ?
Si4 C73 H73C 109.5 . . ?
H73A C73 H73B 109.5 . . ?
H73A C73 H73C 109.5 . . ?
H73B C73 H73C 109.5 . . ?
Si4 C74 H74A 109.5 . . ?
Si4 C74 H74B 109.5 . . ?
Si4 C74 H74C 109.5 . . ?
H74A C74 H74B 109.5 . . ?
H74A C74 H74C 109.5 . . ?
H74B C74 H74C 109.5 . . ?
Si4 C75 H75A 109.5 . . ?
Si4 C75 H75B 109.5 . . ?
Si4 C75 H75C 109.5 . . ?
H75A C75 H75B 109.5 . . ?
H75A C75 H75C 109.5 . . ?
H75B C75 H75C 109.5 . . ?
Si5 C76 H76A 109.5 . . ?
Si5 C76 H76B 109.5 . . ?
Si5 C76 H76C 109.5 . . ?
H76A C76 H76B 109.5 . . ?
H76A C76 H76C 109.5 . . ?
H76B C76 H76C 109.5 . . ?
Si5 C77 H77A 109.5 . . ?
Si5 C77 H77B 109.5 . . ?
Si5 C77 H77C 109.5 . . ?
H77A C77 H77B 109.5 . . ?
H77A C77 H77C 109.5 . . ?
H77B C77 H77C 109.5 . . ?
Si5 C78 H78A 109.5 . . ?
Si5 C78 H78B 109.5 . . ?
Si5 C78 H78C 109.5 . . ?
H78A C78 H78B 109.5 . . ?
H78A C78 H78C 109.5 . . ?
H78B C78 H78C 109.5 . . ?
Si6 C79 H79A 109.5 . . ?
Si6 C79 H79B 109.5 . . ?
Si6 C79 H79C 109.5 . . ?
H79A C79 H79B 109.5 . . ?
H79A C79 H79C 109.5 . . ?
H79B C79 H79C 109.5 . . ?
Si6 C80 H80A 109.5 . . ?
Si6 C80 H80B 109.5 . . ?
Si6 C80 H80C 109.5 . . ?
H80A C80 H80B 109.5 . . ?
H80A C80 H80C 109.5 . . ?
H80B C80 H80C 109.5 . . ?
Si6 C81 H81A 109.5 . . ?
Si6 C81 H81B 109.5 . . ?
Si6 C81 H81C 109.5 . . ?
H81A C81 H81B 109.5 . . ?
H81A C81 H81C 109.5 . . ?
H81B C81 H81C 109.5 . . ?
C82 O4 C85 113.2(11) . . ?
C82 O4 Li1 121.8(10) . . ?
C85 O4 Li1 123.2(10) . . ?
C86 O5 Li1 118.9(10) . . ?
C89 O5 C86 117.9(12) . . ?
C89 O5 Li1 121.5(11) . . ?
C90 O6 Li1 118.8(10) . . ?
C93 O6 C90 114.6(12) . . ?
C93 O6 Li1 126.6(11) . . ?
C94 O7 C97 130.6(13) . . ?
C94 O7 Li1 113.4(12) . . ?
C97 O7 Li1 111.1(12) . . ?
O4 C82 H82A 110.8 . . ?
O4 C82 H82B 110.8 . . ?
O4 C82 C83 104.9(10) . . ?
H82A C82 H82B 108.9 . . ?
C83 C82 H82A 110.8 . . ?
C83 C82 H82B 110.8 . . ?
C82 C83 H83A 110.6 . . ?
C82 C83 H83B 110.6 . . ?
H83A C83 H83B 108.7 . . ?
C84 C83 C82 105.8(7) . . ?
C84 C83 H83A 110.6 . . ?
C84 C83 H83B 110.6 . . ?
C83 C84 H84A 110.7 . . ?
C83 C84 H84B 110.8 . . ?
H84A C84 H84B 108.8 . . ?
C85 C84 C83 105.0(7) . . ?
C85 C84 H84A 110.7 . . ?
C85 C84 H84B 110.7 . . ?
O4 C85 C84 103.8(10) . . ?
O4 C85 H85A 111.0 . . ?
O4 C85 H85B 111.0 . . ?
C84 C85 H85A 111.0 . . ?
C84 C85 H85B 111.0 . . ?
H85A C85 H85B 109.0 . . ?
O5 C86 H86A 111.9 . . ?
O5 C86 H86B 111.9 . . ?
O5 C86 C87 99.2(10) . . ?
H86A C86 H86B 109.6 . . ?
C87 C86 H86A 111.9 . . ?
C87 C86 H86B 111.9 . . ?
C86 C87 H87A 110.6 . . ?
C86 C87 H87B 110.6 . . ?
H87A C87 H87B 108.7 . . ?
C88 C87 C86 105.8(7) . . ?
C88 C87 H87A 110.6 . . ?
C88 C87 H87B 110.6 . . ?
C87 C88 H88A 110.4 . . ?
C87 C88 H88B 110.4 . . ?
C87 C88 C89 106.5(7) . . ?
H88A C88 H88B 108.6 . . ?
C89 C88 H88A 110.4 . . ?
C89 C88 H88B 110.4 . . ?
O5 C89 C88 97.3(11) . . ?
O5 C89 H89A 112.3 . . ?
O5 C89 H89B 112.3 . . ?
C88 C89 H89A 112.3 . . ?
C88 C89 H89B 112.3 . . ?
H89A C89 H89B 109.9 . . ?
O6 C90 H90A 110.4 . . ?
O6 C90 H90B 110.4 . . ?
O6 C90 C91 106.6(10) . . ?
H90A C90 H90B 108.6 . . ?
C91 C90 H90A 110.4 . . ?
C91 C90 H90B 110.4 . . ?
C90 C91 H91A 110.6 . . ?
C90 C91 H91B 110.6 . . ?
C90 C91 C92 105.5(7) . . ?
H91A C91 H91B 108.8 . . ?
C92 C91 H91A 110.6 . . ?
C92 C91 H91B 110.6 . . ?
C91 C92 H92A 110.5 . . ?
C91 C92 H92B 110.5 . . ?
H92A C92 H92B 108.7 . . ?
C93 C92 C91 106.1(7) . . ?
C93 C92 H92A 110.5 . . ?
C93 C92 H92B 110.5 . . ?
O6 C93 C92 106.5(10) . . ?
O6 C93 H93A 110.4 . . ?
O6 C93 H93B 110.4 . . ?
C92 C93 H93A 110.4 . . ?
C92 C93 H93B 110.4 . . ?
H93A C93 H93B 108.6 . . ?
O7 C94 H94A 114.1 . . ?
O7 C94 H94B 114.1 . . ?
O7 C94 C95 87.4(10) . . ?
H94A C94 H94B 111.3 . . ?
C95 C94 H94A 114.1 . . ?
C95 C94 H94B 114.1 . . ?
C94 C95 H95A 110.0 . . ?
C94 C95 H95B 110.0 . . ?
H95A C95 H95B 108.3 . . ?
C96 C95 C94 108.7(8) . . ?
C96 C95 H95A 110.0 . . ?
C96 C95 H95B 110.0 . . ?
C95 C96 H96A 110.2 . . ?
C95 C96 H96B 110.2 . . ?
C95 C96 C97 107.6(8) . . ?
H96A C96 H96B 108.5 . . ?
C97 C96 H96A 110.2 . . ?
C97 C96 H96B 110.2 . . ?
O7 C97 C96 91.8(10) . . ?
O7 C97 H97A 113.3 . . ?
O7 C97 H97B 113.3 . . ?
C96 C97 H97A 113.3 . . ?
C96 C97 H97B 113.3 . . ?
H97A C97 H97B 110.7 . . ?
O4 Li1 O5 108.5(8) . . ?
O4 Li1 O6 111.8(8) . . ?
O4 Li1 O7 109.6(8) . . ?
O5 Li1 O6 108.4(8) . . ?
O5 Li1 O7 108.8(8) . . ?
O6 Li1 O7 109.7(8) . . ?

loop_
_geom_bond_atom_site_label_1
_geom_bond_atom_site_label_2
_geom_bond_distance
_geom_bond_site_symmetry_2
_geom_bond_publ_flag
Yb1 Yb2 4.1347(7) . ?
Yb1 Yb3 4.0955(6) . ?
Yb1 Cl1 2.882(2) . ?
Yb1 O1 2.207(5) . ?
Yb1 O3 2.245(5) . ?
Yb1 N1 2.274(8) . ?
Yb1 N6 2.543(7) . ?
Yb1 N7 2.183(6) . ?
Yb2 Yb3 4.1217(6) . ?
Yb2 Cl1 2.935(2) . ?
Yb2 O1 2.265(5) . ?
Yb2 O2 2.204(5) . ?
Yb2 N2 2.498(7) . ?
Yb2 N3 2.297(7) . ?
Yb2 N8 2.179(6) . ?
Yb3 Cl1 2.8879(19) . ?
Yb3 O2 2.250(5) . ?
Yb3 O3 2.212(5) . ?
Yb3 N4 2.467(6) . ?
Yb3 N5 2.311(7) . ?
Yb3 N9 2.185(6) . ?
Yb3 C43 3.196(8) . ?
Si1 N7 1.731(8) . ?
Si1 C64 1.891(10) . ?
Si1 C65 1.906(10) . ?
Si1 C66 1.902(10) . ?
Si2 N7 1.716(7) . ?
Si2 C67 1.871(12) . ?
Si2 C68 1.862(11) . ?
Si2 C69 1.890(11) . ?
Si3 N8 1.708(7) . ?
Si3 C70 1.898(10) . ?
Si3 C71 1.856(10) . ?
Si3 C72 1.876(10) . ?
Si4 N8 1.743(7) . ?
Si4 C73 1.873(10) . ?
Si4 C74 1.870(10) . ?
Si4 C75 1.870(10) . ?
Si5 N9 1.732(7) . ?
Si5 C76 1.866(9) . ?
Si5 C77 1.891(9) . ?
Si5 C78 1.887(10) . ?
Si6 N9 1.714(7) . ?
Si6 C79 1.876(10) . ?
Si6 C80 1.914(11) . ?
Si6 C81 1.856(11) . ?
O1 C9 1.342(9) . ?
O2 C30 1.343(9) . ?
O3 C51 1.329(9) . ?
N1 C1 1.395(11) . ?
N1 C8 1.383(12) . ?
N2 C9 1.302(10) . ?
N2 C10 1.445(8) . ?
N3 C22 1.413(10) . ?
N3 C29 1.375(10) . ?
N4 C30 1.293(10) . ?
N4 C31 1.432(7) . ?
N5 C43 1.379(10) . ?
N5 C50 1.383(10) . ?
N6 C51 1.303(10) . ?
N6 C52 1.444(8) . ?
C1 C2 1.382(11) . ?
C1 C9 1.443(12) . ?
C2 H2 0.9300 . ?
C2 C3 1.415(15) . ?
C3 C4 1.486(15) . ?
C3 C8 1.408(15) . ?
C4 H4 0.9300 . ?
C4 C5 1.303(18) . ?
C5 H5 0.9300 . ?
C5 C6 1.400(19) . ?
C6 H6 0.9300 . ?
C6 C7 1.403(15) . ?
C7 H7 0.9300 . ?
C7 C8 1.354(15) . ?
C10 C11 1.3900 . ?
C10 C15 1.3900 . ?
C11 C12 1.3900 . ?
C11 C16 1.578(17) . ?
C12 H12 0.9300 . ?
C12 C13 1.3900 . ?
C13 H13 0.9300 . ?
C13 C14 1.3900 . ?
C14 H14 0.9300 . ?
C14 C15 1.3900 . ?
C15 C19 1.505(11) . ?
C16 H16 0.9800 . ?
C16 C17 1.521(9) . ?
C16 C18 1.539(9) . ?
C17 H17A 0.9600 . ?
C17 H17B 0.9600 . ?
C17 H17C 0.9600 . ?
C18 H18A 0.9600 . ?
C18 H18B 0.9600 . ?
C18 H18C 0.9600 . ?
C19 H19 0.9800 . ?
C19 C20 1.529(8) . ?
C19 C21 1.526(8) . ?
C20 H20A 0.9600 . ?
C20 H20B 0.9600 . ?
C20 H20C 0.9600 . ?
C21 H21A 0.9600 . ?
C21 H21B 0.9600 . ?
C21 H21C 0.9600 . ?
C22 C23 1.362(11) . ?
C22 C30 1.454(11) . ?
C23 H23 0.9300 . ?
C23 C24 1.400(12) . ?
C24 C25 1.427(13) . ?
C24 C29 1.443(13) . ?
C25 H25 0.9300 . ?
C25 C26 1.362(16) . ?
C26 H26 0.9300 . ?
C26 C27 1.360(16) . ?
C27 H27 0.9300 . ?
C27 C28 1.366(15) . ?
C28 H28 0.9300 . ?
C28 C29 1.368(13) . ?
C31 C32 1.3900 . ?
C31 C36 1.3900 . ?
C32 C33 1.3900 . ?
C32 C37 1.464(10) . ?
C33 H33 0.9300 . ?
C33 C34 1.3900 . ?
C34 H34 0.9300 . ?
C34 C35 1.3900 . ?
C35 H35 0.9300 . ?
C35 C36 1.3900 . ?
C36 C40 1.623(15) . ?
C37 H37 0.9800 . ?
C37 C38 1.524(8) . ?
C37 C39 1.543(8) . ?
C38 H38A 0.9600 . ?
C38 H38B 0.9600 . ?
C38 H38C 0.9600 . ?
C39 H39A 0.9600 . ?
C39 H39B 0.9600 . ?
C39 H39C 0.9600 . ?
C40 H40 0.9800 . ?
C40 C41 1.527(9) . ?
C40 C42 1.537(9) . ?
C41 H41A 0.9600 . ?
C41 H41B 0.9600 . ?
C41 H41C 0.9600 . ?
C42 H42A 0.9600 . ?
C42 H42B 0.9600 . ?
C42 H42C 0.9600 . ?
C43 C44 1.373(11) . ?
C43 C51 1.441(11) . ?
C44 H44 0.9300 . ?
C44 C45 1.393(13) . ?
C45 C46 1.415(14) . ?
C45 C50 1.418(13) . ?
C46 H46 0.9300 . ?
C46 C47 1.367(16) . ?
C47 H47 0.9300 . ?
C47 C48 1.375(16) . ?
C48 H48 0.9300 . ?
C48 C49 1.389(14) . ?
C49 H49 0.9300 . ?
C49 C50 1.353(13) . ?
C52 C53 1.3900 . ?
C52 C57 1.3900 . ?
C53 C54 1.3900 . ?
C53 C58 1.551(14) . ?
C54 H54 0.9300 . ?
C54 C55 1.3900 . ?
C55 H55 0.9300 . ?
C55 C56 1.3900 . ?
C56 H56 0.9300 . ?
C56 C57 1.3900 . ?
C57 C61 1.505(12) . ?
C58 H58 0.9800 . ?
C58 C59 1.531(9) . ?
C58 C60 1.529(9) . ?
C59 H59A 0.9600 . ?
C59 H59B 0.9600 . ?
C59 H59C 0.9600 . ?
C60 H60A 0.9600 . ?
C60 H60B 0.9600 . ?
C60 H60C 0.9600 . ?
C61 H61 0.9800 . ?
C61 C62 1.522(8) . ?
C61 C63 1.525(8) . ?
C62 H62A 0.9600 . ?
C62 H62B 0.9600 . ?
C62 H62C 0.9600 . ?
C63 H63A 0.9600 . ?
C63 H63B 0.9600 . ?
C63 H63C 0.9600 . ?
C64 H64A 0.9600 . ?
C64 H64B 0.9600 . ?
C64 H64C 0.9600 . ?
C65 H65A 0.9600 . ?
C65 H65B 0.9600 . ?
C65 H65C 0.9600 . ?
C66 H66A 0.9600 . ?
C66 H66B 0.9600 . ?
C66 H66C 0.9600 . ?
C67 H67A 0.9600 . ?
C67 H67B 0.9600 . ?
C67 H67C 0.9600 . ?
C68 H68A 0.9600 . ?
C68 H68B 0.9600 . ?
C68 H68C 0.9600 . ?
C69 H69A 0.9600 . ?
C69 H69B 0.9600 . ?
C69 H69C 0.9600 . ?
C70 H70A 0.9600 . ?
C70 H70B 0.9600 . ?
C70 H70C 0.9600 . ?
C71 H71A 0.9600 . ?
C71 H71B 0.9600 . ?
C71 H71C 0.9600 . ?
C72 H72A 0.9600 . ?
C72 H72B 0.9600 . ?
C72 H72C 0.9600 . ?
C73 H73A 0.9600 . ?
C73 H73B 0.9600 . ?
C73 H73C 0.9600 . ?
C74 H74A 0.9600 . ?
C74 H74B 0.9600 . ?
C74 H74C 0.9600 . ?
C75 H75A 0.9600 . ?
C75 H75B 0.9600 . ?
C75 H75C 0.9600 . ?
C76 H76A 0.9600 . ?
C76 H76B 0.9600 . ?
C76 H76C 0.9600 . ?
C77 H77A 0.9600 . ?
C77 H77B 0.9600 . ?
C77 H77C 0.9600 . ?
C78 H78A 0.9600 . ?
C78 H78B 0.9600 . ?
C78 H78C 0.9600 . ?
C79 H79A 0.9600 . ?
C79 H79B 0.9600 . ?
C79 H79C 0.9600 . ?
C80 H80A 0.9600 . ?
C80 H80B 0.9600 . ?
C80 H80C 0.9600 . ?
C81 H81A 0.9600 . ?
C81 H81B 0.9600 . ?
C81 H81C 0.9600 . ?
O4 C82 1.404(9) . ?
O4 C85 1.448(9) . ?
O4 Li1 1.935(13) . ?
O5 C86 1.423(9) . ?
O5 C89 1.404(9) . ?
O5 Li1 1.940(14) . ?
O6 C90 1.437(9) . ?
O6 C93 1.415(9) . ?
O6 Li1 1.947(13) . ?
O7 C94 1.440(9) . ?
O7 C97 1.441(9) . ?
O7 Li1 1.952(13) . ?
C82 H82A 0.9700 . ?
C82 H82B 0.9700 . ?
C82 C83 1.554(9) . ?
C83 H83A 0.9700 . ?
C83 H83B 0.9700 . ?
C83 C84 1.553(9) . ?
C84 H84A 0.9700 . ?
C84 H84B 0.9700 . ?
C84 C85 1.550(9) . ?
C85 H85A 0.9700 . ?
C85 H85B 0.9700 . ?
C86 H86A 0.9700 . ?
C86 H86B 0.9700 . ?
C86 C87 1.552(9) . ?
C87 H87A 0.9700 . ?
C87 H87B 0.9700 . ?
C87 C88 1.547(9) . ?
C88 H88A 0.9700 . ?
C88 H88B 0.9700 . ?
C88 C89 1.551(9) . ?
C89 H89A 0.9700 . ?
C89 H89B 0.9700 . ?
C90 H90A 0.9700 . ?
C90 H90B 0.9700 . ?
C90 C91 1.543(9) . ?
C91 H91A 0.9700 . ?
C91 H91B 0.9700 . ?
C91 C92 1.555(9) . ?
C92 H92A 0.9700 . ?
C92 H92B 0.9700 . ?
C92 C93 1.551(9) . ?
C93 H93A 0.9700 . ?
C93 H93B 0.9700 . ?
C94 H94A 0.9700 . ?
C94 H94B 0.9700 . ?
C94 C95 1.559(9) . ?
C95 H95A 0.9700 . ?
C95 H95B 0.9700 . ?
C95 C96 1.527(9) . ?
C96 H96A 0.9700 . ?
C96 H96B 0.9700 . ?
C96 C97 1.551(9) . ?
C97 H97A 0.9700 . ?
C97 H97B 0.9700 . ?

loop_
_geom_torsion_atom_site_label_1
_geom_torsion_atom_site_label_2
_geom_torsion_atom_site_label_3
_geom_torsion_atom_site_label_4
_geom_torsion
_geom_torsion_site_symmetry_1
_geom_torsion_site_symmetry_2
_geom_torsion_site_symmetry_3
_geom_torsion_site_symmetry_4
_geom_torsion_publ_flag
Yb1 O1 C9 N2 177.7(5) . . . . ?
Yb1 O1 C9 C1 0.4(9) . . . . ?
Yb1 O3 C51 N6 -4.3(8) . . . . ?
Yb1 O3 C51 C43 178.7(6) . . . . ?
Yb1 N1 C1 C2 -173.7(6) . . . . ?
Yb1 N1 C1 C9 6.2(10) . . . . ?
Yb1 N1 C8 C3 171.6(7) . . . . ?
Yb1 N1 C8 C7 -5.9(17) . . . . ?
Yb1 N6 C51 O3 3.7(7) . . . . ?
Yb1 N6 C51 C43 -179.9(9) . . . . ?
Yb1 N6 C52 C53 -99.9(11) . . . . ?
Yb1 N6 C52 C57 78.4(11) . . . . ?
Yb2 O1 C9 N2 -3.7(8) . . . . ?
Yb2 O1 C9 C1 179.1(6) . . . . ?
Yb2 O2 C30 N4 179.2(5) . . . . ?
Yb2 O2 C30 C22 -0.3(9) . . . . ?
Yb2 N2 C9 O1 3.3(7) . . . . ?
Yb2 N2 C9 C1 179.8(9) . . . . ?
Yb2 N2 C10 C11 -95.7(9) . . . . ?
Yb2 N2 C10 C15 84.3(11) . . . . ?
Yb2 N3 C22 C23 -171.8(5) . . . . ?
Yb2 N3 C22 C30 7.3(9) . . . . ?
Yb2 N3 C29 C24 170.2(6) . . . . ?
Yb2 N3 C29 C28 -11.1(15) . . . . ?
Yb3 O2 C30 N4 -3.8(7) . . . . ?
Yb3 O2 C30 C22 176.6(5) . . . . ?
Yb3 O3 C51 N6 175.8(5) . . . . ?
Yb3 O3 C51 C43 -1.2(10) . . . . ?
Yb3 N4 C30 O2 3.4(7) . . . . ?
Yb3 N4 C30 C22 -177.1(9) . . . . ?
Yb3 N4 C31 C32 87.5(9) . . . . ?
Yb3 N4 C31 C36 -95.1(9) . . . . ?
Yb3 N5 C43 C44 -171.0(5) . . . . ?
Yb3 N5 C43 C51 8.8(9) . . . . ?
Yb3 N5 C50 C45 169.2(6) . . . . ?
Yb3 N5 C50 C49 -12.1(14) . . . . ?
Yb3 C43 C44 C45 -12.0(16) . . . . ?
Yb3 C43 C51 O3 0.7(6) . . . . ?
Yb3 C43 C51 N6 -175.6(10) . . . . ?
N1 C1 C2 C3 -0.4(11) . . . . ?
N1 C1 C9 O1 -4.3(11) . . . . ?
N1 C1 C9 N2 179.3(9) . . . . ?
N2 C10 C11 C12 180.0(8) . . . . ?
N2 C10 C11 C16 -2.3(10) . . . . ?
N2 C10 C15 C14 180.0(8) . . . . ?
N2 C10 C15 C19 -1.2(10) . . . . ?
N3 C22 C23 C24 -0.9(10) . . . . ?
N3 C22 C30 O2 -4.6(10) . . . . ?
N3 C22 C30 N4 176.0(8) . . . . ?
N4 C31 C32 C33 177.4(6) . . . . ?
N4 C31 C32 C37 -8.2(8) . . . . ?
N4 C31 C36 C35 -177.4(6) . . . . ?
N4 C31 C36 C40 13.0(9) . . . . ?
N5 C43 C44 C45 -0.6(10) . . . . ?
N5 C43 C51 O3 -5.1(11) . . . . ?
N5 C43 C51 N6 178.6(9) . . . . ?
N6 C52 C53 C54 178.3(7) . . . . ?
N6 C52 C53 C58 -2.6(9) . . . . ?
N6 C52 C57 C56 -178.3(7) . . . . ?
N6 C52 C57 C61 1.6(9) . . . . ?
C1 N1 C8 C3 -2.9(11) . . . . ?
C1 N1 C8 C7 179.6(11) . . . . ?
C1 C2 C3 C4 -176.6(12) . . . . ?
C1 C2 C3 C8 -1.4(12) . . . . ?
C2 C1 C9 O1 175.6(9) . . . . ?
C2 C1 C9 N2 -0.8(17) . . . . ?
C2 C3 C4 C5 176.7(13) . . . . ?
C2 C3 C8 N1 2.8(12) . . . . ?
C2 C3 C8 C7 -179.6(10) . . . . ?
C3 C4 C5 C6 2(2) . . . . ?
C4 C3 C8 N1 178.8(9) . . . . ?
C4 C3 C8 C7 -3.5(17) . . . . ?
C4 C5 C6 C7 -4(2) . . . . ?
C5 C6 C7 C8 2.7(19) . . . . ?
C6 C7 C8 N1 178.4(10) . . . . ?
C6 C7 C8 C3 1.2(18) . . . . ?
C8 N1 C1 C2 2.0(10) . . . . ?
C8 N1 C1 C9 -178.1(7) . . . . ?
C8 C3 C4 C5 1.9(18) . . . . ?
C9 N2 C10 C11 95.1(8) . . . . ?
C9 N2 C10 C15 -84.9(9) . . . . ?
C9 C1 C2 C3 179.7(9) . . . . ?
C10 N2 C9 O1 177.5(6) . . . . ?
C10 N2 C9 C1 -6.0(14) . . . . ?
C10 C11 C12 C13 0.0 . . . . ?
C10 C11 C16 C17 110.9(12) . . . . ?
C10 C11 C16 C18 -121.3(12) . . . . ?
C10 C15 C19 C20 -136.3(8) . . . . ?
C10 C15 C19 C21 101.0(9) . . . . ?
C11 C10 C15 C14 0.0 . . . . ?
C11 C10 C15 C19 178.8(8) . . . . ?
C11 C12 C13 C14 0.0 . . . . ?
C12 C11 C16 C17 -71.4(14) . . . . ?
C12 C11 C16 C18 56.4(15) . . . . ?
C12 C13 C14 C15 0.0 . . . . ?
C13 C14 C15 C10 0.0 . . . . ?
C13 C14 C15 C19 -178.8(7) . . . . ?
C14 C15 C19 C20 42.5(10) . . . . ?
C14 C15 C19 C21 -80.1(9) . . . . ?
C15 C10 C11 C12 0.0 . . . . ?
C15 C10 C11 C16 177.7(11) . . . . ?
C16 C11 C12 C13 -177.7(11) . . . . ?
C22 N3 C29 C24 -0.1(9) . . . . ?
C22 N3 C29 C28 178.6(9) . . . . ?
C22 C23 C24 C25 -178.5(10) . . . . ?
C22 C23 C24 C29 0.8(10) . . . . ?
C23 C22 C30 O2 174.3(8) . . . . ?
C23 C22 C30 N4 -5.2(16) . . . . ?
C23 C24 C25 C26 179.8(11) . . . . ?
C23 C24 C29 N3 -0.5(10) . . . . ?
C23 C24 C29 C28 -179.3(9) . . . . ?
C24 C25 C26 C27 -1.2(18) . . . . ?
C25 C24 C29 N3 179.0(8) . . . . ?
C25 C24 C29 C28 0.1(13) . . . . ?
C25 C26 C27 C28 1(2) . . . . ?
C26 C27 C28 C29 -0.3(18) . . . . ?
C27 C28 C29 N3 -178.9(10) . . . . ?
C27 C28 C29 C24 -0.3(15) . . . . ?
C29 N3 C22 C23 0.6(9) . . . . ?
C29 N3 C22 C30 179.7(7) . . . . ?
C29 C24 C25 C26 0.5(14) . . . . ?
C30 N4 C31 C32 -78.3(8) . . . . ?
C30 N4 C31 C36 99.1(7) . . . . ?
C30 C22 C23 C24 -179.8(9) . . . . ?
C31 N4 C30 O2 175.8(6) . . . . ?
C31 N4 C30 C22 -4.8(13) . . . . ?
C31 C32 C33 C34 0.0 . . . . ?
C31 C32 C37 C38 104.2(7) . . . . ?
C31 C32 C37 C39 -132.5(7) . . . . ?
C31 C36 C40 C41 -109.4(11) . . . . ?
C31 C36 C40 C42 118.5(11) . . . . ?
C32 C31 C36 C35 0.0 . . . . ?
C32 C31 C36 C40 -169.6(9) . . . . ?
C32 C33 C34 C35 0.0 . . . . ?
C33 C32 C37 C38 -81.2(8) . . . . ?
C33 C32 C37 C39 42.1(9) . . . . ?
C33 C34 C35 C36 0.0 . . . . ?
C34 C35 C36 C31 0.0 . . . . ?
C34 C35 C36 C40 169.8(9) . . . . ?
C35 C36 C40 C41 80.9(11) . . . . ?
C35 C36 C40 C42 -51.2(14) . . . . ?
C36 C31 C32 C33 0.0 . . . . ?
C36 C31 C32 C37 174.5(7) . . . . ?
C37 C32 C33 C34 -174.7(6) . . . . ?
C43 N5 C50 C45 -0.2(10) . . . . ?
C43 N5 C50 C49 178.4(10) . . . . ?
C43 C44 C45 C46 -178.8(11) . . . . ?
C43 C44 C45 C50 0.5(11) . . . . ?
C44 C43 C51 O3 174.7(9) . . . . ?
C44 C43 C51 N6 -1.6(18) . . . . ?
C44 C45 C46 C47 178.9(12) . . . . ?
C44 C45 C50 N5 -0.1(11) . . . . ?
C44 C45 C50 C49 -178.9(9) . . . . ?
C45 C46 C47 C48 -1(2) . . . . ?
C46 C45 C50 N5 179.2(9) . . . . ?
C46 C45 C50 C49 0.4(15) . . . . ?
C46 C47 C48 C49 1(2) . . . . ?
C47 C48 C49 C50 -1.0(17) . . . . ?
C48 C49 C50 N5 -178.3(9) . . . . ?
C48 C49 C50 C45 0.2(15) . . . . ?
C50 N5 C43 Yb3 171.6(8) . . . . ?
C50 N5 C43 C44 0.5(10) . . . . ?
C50 N5 C43 C51 -179.6(7) . . . . ?
C50 C45 C46 C47 -0.3(16) . . . . ?
C51 N6 C52 C53 89.1(9) . . . . ?
C51 N6 C52 C57 -92.6(9) . . . . ?
C51 C43 C44 C45 179.6(10) . . . . ?
C52 N6 C51 O3 179.2(7) . . . . ?
C52 N6 C51 C43 -4.4(14) . . . . ?
C52 C53 C54 C55 0.0 . . . . ?
C52 C53 C58 C59 -132.4(10) . . . . ?
C52 C53 C58 C60 100.5(10) . . . . ?
C52 C57 C61 C62 91.5(10) . . . . ?
C52 C57 C61 C63 -143.0(8) . . . . ?
C53 C52 C57 C56 0.0 . . . . ?
C53 C52 C57 C61 179.9(8) . . . . ?
C53 C54 C55 C56 0.0 . . . . ?
C54 C53 C58 C59 46.6(13) . . . . ?
C54 C53 C58 C60 -80.4(11) . . . . ?
C54 C55 C56 C57 0.0 . . . . ?
C55 C56 C57 C52 0.0 . . . . ?
C55 C56 C57 C61 -179.9(8) . . . . ?
C56 C57 C61 C62 -88.6(9) . . . . ?
C56 C57 C61 C63 36.9(11) . . . . ?
C57 C52 C53 C54 0.0 . . . . ?
C57 C52 C53 C58 179.0(9) . . . . ?
C58 C53 C54 C55 -179.1(9) . . . . ?
C64 Si1 N7 Yb1 -15.8(5) . . . . ?
C64 Si1 N7 Si2 167.3(5) . . . . ?
C65 Si1 N7 Yb1 -132.6(5) . . . . ?
C65 Si1 N7 Si2 50.5(6) . . . . ?
C66 Si1 N7 Yb1 103.1(5) . . . . ?
C66 Si1 N7 Si2 -73.7(6) . . . . ?
C67 Si2 N7 Yb1 96.6(6) . . . . ?
C67 Si2 N7 Si1 -87.0(6) . . . . ?
C68 Si2 N7 Yb1 -23.4(6) . . . . ?
C68 Si2 N7 Si1 153.0(5) . . . . ?
C69 Si2 N7 Yb1 -141.6(5) . . . . ?
C69 Si2 N7 Si1 34.8(7) . . . . ?
C70 Si3 N8 Yb2 -15.3(5) . . . . ?
C70 Si3 N8 Si4 165.7(4) . . . . ?
C71 Si3 N8 Yb2 -132.2(5) . . . . ?
C71 Si3 N8 Si4 48.7(6) . . . . ?
C72 Si3 N8 Yb2 103.1(5) . . . . ?
C72 Si3 N8 Si4 -76.0(6) . . . . ?
C73 Si4 N8 Yb2 -144.1(5) . . . . ?
C73 Si4 N8 Si3 34.9(6) . . . . ?
C74 Si4 N8 Yb2 94.4(6) . . . . ?
C74 Si4 N8 Si3 -86.6(6) . . . . ?
C75 Si4 N8 Yb2 -26.7(6) . . . . ?
C75 Si4 N8 Si3 152.3(5) . . . . ?
C76 Si5 N9 Yb3 102.9(5) . . . . ?
C76 Si5 N9 Si6 -75.5(6) . . . . ?
C77 Si5 N9 Yb3 -15.3(5) . . . . ?
C77 Si5 N9 Si6 166.2(4) . . . . ?
C78 Si5 N9 Yb3 -132.2(5) . . . . ?
C78 Si5 N9 Si6 49.3(6) . . . . ?
C79 Si6 N9 Yb3 94.7(6) . . . . ?
C79 Si6 N9 Si5 -87.1(6) . . . . ?
C80 Si6 N9 Yb3 -144.4(5) . . . . ?
C80 Si6 N9 Si5 33.8(6) . . . . ?
C81 Si6 N9 Yb3 -25.8(6) . . . . ?
C81 Si6 N9 Si5 152.4(5) . . . . ?
O4 C82 C83 C84 -12(3) . . . . ?
O5 C86 C87 C88 12(2) . . . . ?
O6 C90 C91 C92 -6(3) . . . . ?
O7 C94 C95 C96 33(2) . . . . ?
C82 O4 C85 C84 -29(2) . . . . ?
C82 C83 C84 C85 -5(3) . . . . ?
C83 C84 C85 O4 19(2) . . . . ?
C85 O4 C82 C83 26(2) . . . . ?
C86 O5 C89 C88 40(2) . . . . ?
C86 C87 C88 C89 9(3) . . . . ?
C87 C88 C89 O5 -26(2) . . . . ?
C89 O5 C86 C87 -34(2) . . . . ?
C90 O6 C93 C92 -7(3) . . . . ?
C90 C91 C92 C93 2(3) . . . . ?
C91 C92 C93 O6 3(3) . . . . ?
C93 O6 C90 C91 9(3) . . . . ?
C94 O7 C97 C96 19(3) . . . . ?
C94 C95 C96 C97 -31(3) . . . . ?
C95 C96 C97 O7 10(2) . . . . ?
C97 O7 C94 C95 -36(3) . . . . ?
Li1 O4 C82 C83 -169.2(14) . . . . ?
Li1 O4 C85 C84 166.5(14) . . . . ?
Li1 O5 C86 C87 160.3(13) . . . . ?
Li1 O5 C89 C88 -155.4(13) . . . . ?
Li1 O6 C90 C91 -171.8(14) . . . . ?
Li1 O6 C93 C92 173.3(14) . . . . ?
Li1 O7 C94 C95 172.0(12) . . . . ?
Li1 O7 C97 C96 172.0(13) . . . . ?

loop_
_platon_squeeze_void_nr
_platon_squeeze_void_average_x
_platon_squeeze_void_average_y
_platon_squeeze_void_average_z
_platon_squeeze_void_volume
_platon_squeeze_void_count_electrons
_platon_squeeze_void_content
1 0.000 0.000 0.500 273 50 ' '
2 0.500 0.000 1.000 1648 315 ' '
